data_4134559
loop_
_publ_author_name
'Ning, YingYing'
'Liu, Yi-Wei'
'Yang, Zi-Shu'
'Yao, Yuhang'
'Kang, Lei'
'Sessler, Jonathan L.'
'Zhang, Jun-Long'

_publ_section_title
;
 Split and Use: Structural Isomers for Diagnosis and Therapy.
;
_journal_name_full 'Journal of the American Chemical Society'
_journal_paper_doi 10.1021/jacs.0c01155
_journal_year 2020
_chemical_formula_sum 'C56 H30 Co F24 N5 O13 P3 Yb'
_chemical_formula_weight 1761.73
_space_group_crystal_system triclinic
_space_group_IT_number 2
_space_group_name_Hall '-P 1'
_space_group_name_H-M_alt 'P -1'
_atom_sites_solution_hydrogens geom
_audit_creation_method SHELXL-2014/7
_cell_angle_alpha 79.887(2)
_cell_angle_beta 77.355(2)
_cell_angle_gamma 70.447(2)
_cell_formula_units_Z 4
_cell_length_a 16.2705(2)
_cell_length_b 16.7757(4)
_cell_length_c 28.5174(7)
_cell_measurement_reflns_used 19503
_cell_measurement_temperature 179.98(11)
_cell_measurement_theta_max 25.9340
_cell_measurement_theta_min 1.8730
_cell_volume 7112.6(3)
_computing_structure_refinement 'SHELXL-2014/7 (Sheldrick, 2014)'
_diffrn_ambient_temperature 179.98(11)
_diffrn_detector 'CCD plate'
_diffrn_measured_fraction_theta_full 0.999
_diffrn_measured_fraction_theta_max 0.999
_diffrn_measurement_device_type 'XtaLAB AFC12 (RINC): Kappa single'
_diffrn_radiation_type MoK\a
_diffrn_radiation_wavelength 0.71073
_diffrn_reflns_av_R_equivalents 0.0712
_diffrn_reflns_av_unetI/netI 0.0877
_diffrn_reflns_Laue_measured_fraction_full 0.999
_diffrn_reflns_Laue_measured_fraction_max 0.999
_diffrn_reflns_limit_h_max 20
_diffrn_reflns_limit_h_min -20
_diffrn_reflns_limit_k_max 20
_diffrn_reflns_limit_k_min -20
_diffrn_reflns_limit_l_max 35
_diffrn_reflns_limit_l_min -35
_diffrn_reflns_number 106994
_diffrn_reflns_point_group_measured_fraction_full 0.999
_diffrn_reflns_point_group_measured_fraction_max 0.999
_diffrn_reflns_theta_full 25.242
_diffrn_reflns_theta_max 26.372
_diffrn_reflns_theta_min 1.817
_exptl_absorpt_coefficient_mu 1.730
_exptl_absorpt_correction_T_max 1.00000
_exptl_absorpt_correction_T_min 0.67397
_exptl_absorpt_correction_type multi-scan
_exptl_absorpt_process_details
;
CrysAlisPro 1.171.39.29a (Rigaku Oxford Diffraction, 2015)
Empirical absorption correction using spherical harmonics,
 implemented in SCALE3 ABSPACK scaling algorithm.
;
_exptl_crystal_colour 'dark red'
_exptl_crystal_density_diffrn 1.645
_exptl_crystal_description needle-like
_exptl_crystal_F_000 3452
_exptl_crystal_size_max 0.25
_exptl_crystal_size_mid 0.05
_exptl_crystal_size_min 0.03
_refine_diff_density_max 1.485
_refine_diff_density_min -2.441
_refine_diff_density_rms 0.125
_refine_ls_extinction_method none
_refine_ls_goodness_of_fit_ref 1.078
_refine_ls_hydrogen_treatment constr
_refine_ls_matrix_type full
_refine_ls_number_parameters 1918
_refine_ls_number_reflns 29071
_refine_ls_number_restraints 96
_refine_ls_restrained_S_all 1.077
_refine_ls_R_factor_all 0.1119
_refine_ls_R_factor_gt 0.0734
_refine_ls_shift/su_max 0.003
_refine_ls_shift/su_mean 0.000
_refine_ls_structure_factor_coef Fsqd
_refine_ls_weighting_details 'w=1/[\s^2^(Fo^2^)+(0.0462P)^2^+46.9248P] where P=(Fo^2^+2Fc^2^)/3'
_refine_ls_weighting_scheme calc
_refine_ls_wR_factor_gt 0.1521
_refine_ls_wR_factor_ref 0.1644
_reflns_Friedel_coverage 0.000
_reflns_number_gt 19836
_reflns_number_total 29071
_reflns_threshold_expression 'I > 2\s(I)'
_cod_data_source_file ja0c01155_si_005.cif
_cod_data_source_block 3_sq
_cod_database_code 4134559
_shelx_shelxl_version_number 2014/7
_shelx_space_group_comment
;
The symmetry employed for this shelxl refinement is uniquely defined
by the following loop, which should always be used as a source of
symmetry information in preference to the above space-group names.
They are only intended as comments.
;

loop_
_space_group_symop_operation_xyz
'x, y, z'
'-x, -y, -z'

loop_
_atom_site_label
_atom_site_type_symbol
_atom_site_fract_x
_atom_site_fract_y
_atom_site_fract_z
_atom_site_U_iso_or_equiv
_atom_site_adp_type
_atom_site_occupancy
_atom_site_site_symmetry_order
_atom_site_calc_flag
_atom_site_refinement_flags_posn
_atom_site_refinement_flags_adp
_atom_site_refinement_flags_occupancy
_atom_site_disorder_assembly
_atom_site_disorder_group
Yb1 Yb 0.42925(2) 0.94734(2) 0.72350(2) 0.03081(9) Uani 1 1 d . . . . .
Co1 Co 0.22024(7) 1.13614(7) 0.67061(4) 0.0402(3) Uani 1 1 d . . . . .
P1 P 0.34653(15) 1.08052(18) 0.62668(9) 0.0539(6) Uani 1 1 d . . . . .
P2 P 0.28707(19) 1.15331(18) 0.72360(11) 0.0654(8) Uani 1 1 d . . . . .
P3 P 0.21313(16) 1.01379(18) 0.70732(13) 0.0695(9) Uani 1 1 d . . . . .
F1 F 0.6213(4) 1.1645(4) 0.6538(2) 0.0704(16) Uani 1 1 d . . . . .
F2 F 0.7548(5) 1.2297(4) 0.6204(2) 0.096(2) Uani 1 1 d . . . . .
F3 F 0.9225(5) 1.1336(5) 0.6311(3) 0.113(3) Uani 1 1 d . . . . .
F4 F 0.9538(4) 0.9735(5) 0.6760(3) 0.107(3) Uani 1 1 d . . . . .
F5 F 0.8189(3) 0.9077(4) 0.7087(2) 0.0714(17) Uani 1 1 d . . . . .
F6 F 0.4191(3) 0.8244(4) 0.57362(18) 0.0572(14) Uani 1 1 d . . . . .
F7 F 0.4541(4) 0.7609(4) 0.48903(19) 0.0724(17) Uani 1 1 d . . . . .
F8 F 0.6234(5) 0.6741(4) 0.45212(18) 0.0753(17) Uani 1 1 d . . . . .
F9 F 0.7558(4) 0.6524(4) 0.5006(2) 0.0770(17) Uani 1 1 d . . . . .
F10 F 0.7217(3) 0.7127(3) 0.58585(18) 0.0577(14) Uani 1 1 d . . . . .
F11 F 0.1966(5) 0.7590(6) 0.7701(4) 0.143(4) Uani 1 1 d . . . . .
F12 F 0.1064(6) 0.6567(7) 0.8238(5) 0.190(6) Uani 1 1 d . . . . .
F13 F 0.1749(6) 0.5412(5) 0.8944(3) 0.123(3) Uani 1 1 d . . . . .
F14 F 0.3404(7) 0.5201(6) 0.9064(4) 0.159(4) Uani 1 1 d . . . . .
F15 F 0.4323(6) 0.6200(6) 0.8525(4) 0.142(4) Uani 1 1 d . . . . .
F16 F 0.5223(4) 0.8503(4) 0.92404(18) 0.0645(15) Uani 1 1 d . . . . .
F17 F 0.4870(4) 0.8795(4) 1.01693(19) 0.0821(19) Uani 1 1 d . . . . .
F18 F 0.3692(5) 1.0271(5) 1.04492(19) 0.090(2) Uani 1 1 d . . . . .
F19 F 0.2831(5) 1.1439(5) 0.9796(3) 0.105(2) Uani 1 1 d . . . . .
F20 F 0.3174(4) 1.1157(4) 0.8866(2) 0.0768(17) Uani 1 1 d . . . . .
F21 F 0.6084(3) 0.9795(4) 0.86526(17) 0.0644(15) Uani 1 1 d . . . . .
F22 F 0.7117(3) 1.0005(3) 0.78772(17) 0.0517(13) Uani 1 1 d . . . . .
F23 F 0.4952(4) 0.6466(3) 0.63210(19) 0.0636(15) Uani 1 1 d . . . . .
F24 F 0.3857(4) 0.6187(4) 0.7238(2) 0.0704(17) Uani 1 1 d . . . . .
O1 O 0.6748(3) 0.9486(4) 0.62355(18) 0.0401(13) Uani 1 1 d . . . . .
O2 O 0.6771(4) 0.8909(4) 0.5571(2) 0.0555(16) Uani 1 1 d . . . . .
O3 O 0.3446(4) 0.8808(4) 0.8802(2) 0.0567(17) Uani 1 1 d . . . . .
O4 O 0.2650(6) 0.7909(6) 0.8908(3) 0.102(3) Uani 1 1 d . . . . .
O5 O 0.3939(4) 1.1480(5) 0.6006(3) 0.076(2) Uani 1 1 d . . . . .
O6 O 0.3290(4) 1.0513(5) 0.5801(2) 0.0667(19) Uani 1 1 d . . . . .
O7 O 0.3188(5) 1.2349(4) 0.7026(3) 0.081(2) Uani 1 1 d . . . . .
O8 O 0.2257(5) 1.1867(6) 0.7710(3) 0.092(3) Uani 1 1 d . . . . .
O9 O 0.1313(4) 1.0333(6) 0.7512(4) 0.113(4) Uani 1 1 d . . . . .
O10 O 0.1788(7) 0.9646(6) 0.6791(5) 0.145(5) Uani 1 1 d . . . . .
O11 O 0.4143(4) 1.0079(4) 0.6493(2) 0.0570(18) Uani 1 1 d . . . . .
O12 O 0.3644(4) 1.0804(4) 0.7392(2) 0.0618(18) Uani 1 1 d . . . . .
O13 O 0.2911(3) 0.9531(4) 0.7273(3) 0.066(2) Uani 1 1 d . . . . .
N1 N 0.5253(4) 0.9790(4) 0.7687(2) 0.0304(14) Uani 1 1 d . . . . .
N2 N 0.5734(4) 0.9017(4) 0.6779(2) 0.0288(13) Uani 1 1 d . . . . .
N3 N 0.4534(4) 0.8043(4) 0.7112(2) 0.0324(14) Uani 1 1 d . . . . .
N4 N 0.4065(4) 0.8756(4) 0.8024(2) 0.0328(14) Uani 1 1 d . . . . .
N5 N 0.5864(6) 1.1643(6) 0.8230(3) 0.067(2) Uani 1 1 d . . . . .
C1 C 0.5039(5) 0.9908(5) 0.8169(3) 0.0357(18) Uani 1 1 d . . . . .
C2 C 0.5615(5) 1.0345(6) 0.8310(3) 0.043(2) Uani 1 1 d . . . . .
C3 C 0.6242(5) 1.0457(6) 0.7824(3) 0.042(2) Uani 1 1 d . . . . .
C4 C 0.5966(5) 1.0059(5) 0.7479(3) 0.0328(17) Uani 1 1 d . . . . .
C5 C 0.5204(7) 1.1226(7) 0.8459(4) 0.065(3) Uani 1 1 d . . . . .
H5A H 0.4648 1.1509 0.8343 0.078 Uiso 1 1 calc R U . . .
H5B H 0.5100 1.1215 0.8808 0.078 Uiso 1 1 calc R U . . .
C6 C 0.6116(7) 1.1400(6) 0.7744(3) 0.058(3) Uani 1 1 d . . . . .
H6A H 0.6660 1.1516 0.7581 0.070 Uiso 1 1 calc R U . . .
H6B H 0.5653 1.1698 0.7554 0.070 Uiso 1 1 calc R U . . .
C7 C 0.5556(10) 1.2555(8) 0.8242(5) 0.109(5) Uani 1 1 d . . . . .
H7A H 0.5078 1.2805 0.8063 0.164 Uiso 1 1 calc R U . . .
H7B H 0.6032 1.2785 0.8099 0.164 Uiso 1 1 calc R U . . .
H7C H 0.5353 1.2681 0.8571 0.164 Uiso 1 1 calc R U . . .
C8 C 0.6418(4) 0.9966(5) 0.7013(3) 0.0297(16) Uani 1 1 d . . . . .
C9 C 0.6272(4) 0.9487(5) 0.6697(3) 0.0307(17) Uani 1 1 d . . . . .
C10 C 0.6482(5) 0.8988(5) 0.5987(3) 0.0369(18) Uani 1 1 d . . . . .
C11 C 0.5858(4) 0.8651(5) 0.6356(3) 0.0288(16) Uani 1 1 d . . . . .
C12 C 0.5477(4) 0.8079(5) 0.6297(3) 0.0299(16) Uani 1 1 d . . . . .
C13 C 0.4918(5) 0.7717(5) 0.6674(3) 0.0365(18) Uani 1 1 d . . . . .
C14 C 0.4672(6) 0.6982(5) 0.6672(3) 0.046(2) Uani 1 1 d . . . . .
C15 C 0.4188(6) 0.6841(5) 0.7101(3) 0.041(2) Uani 1 1 d . . . . .
C16 C 0.4077(5) 0.7496(5) 0.7386(3) 0.0347(18) Uani 1 1 d . . . . .
C17 C 0.3626(5) 0.7583(5) 0.7859(3) 0.0373(19) Uani 1 1 d . . . . .
C18 C 0.3614(5) 0.8151(5) 0.8143(3) 0.0400(19) Uani 1 1 d . . . . .
C19 C 0.3169(7) 0.8228(7) 0.8641(4) 0.060(3) Uani 1 1 d . . . . .
C20 C 0.3979(5) 0.9097(5) 0.8416(3) 0.0371(18) Uani 1 1 d . . . . .
C21 C 0.4403(5) 0.9648(6) 0.8511(3) 0.042(2) Uani 1 1 d . . . . .
C22 C 0.7169(5) 1.0337(5) 0.6822(3) 0.0371(19) Uani 1 1 d . . . . .
C23 C 0.8017(6) 0.9871(6) 0.6874(3) 0.052(2) Uani 1 1 d . . . . .
C24 C 0.8717(6) 1.0199(7) 0.6707(4) 0.063(3) Uani 1 1 d . . . . .
C25 C 0.8559(7) 1.1016(8) 0.6474(4) 0.069(3) Uani 1 1 d . . . . .
C26 C 0.7738(8) 1.1478(7) 0.6415(4) 0.065(3) Uani 1 1 d . . . . .
C27 C 0.7025(6) 1.1158(6) 0.6590(3) 0.044(2) Uani 1 1 d . . . . .
C28 C 0.5693(5) 0.7725(5) 0.5822(3) 0.0337(17) Uani 1 1 d . . . . .
C29 C 0.5031(6) 0.7842(5) 0.5562(3) 0.043(2) Uani 1 1 d . . . . .
C30 C 0.5210(7) 0.7496(6) 0.5122(3) 0.051(2) Uani 1 1 d . . . . .
C31 C 0.6048(8) 0.7073(6) 0.4942(3) 0.056(3) Uani 1 1 d . . . . .
C32 C 0.6724(6) 0.6966(6) 0.5185(3) 0.055(2) Uani 1 1 d . . . . .
C33 C 0.6539(6) 0.7286(6) 0.5617(3) 0.045(2) Uani 1 1 d . . . . .
C34 C 0.3167(6) 0.6938(6) 0.8100(3) 0.047(2) Uani 1 1 d . . . . .
C35 C 0.2329(7) 0.7004(8) 0.8044(5) 0.082(4) Uani 1 1 d . . . . .
C36 C 0.1879(9) 0.6473(10) 0.8317(5) 0.106(5) Uani 1 1 d . U . . .
C37 C 0.2194(10) 0.5923(10) 0.8659(5) 0.097(5) Uani 1 1 d . . . . .
C38 C 0.3032(10) 0.5784(8) 0.8724(4) 0.081(4) Uani 1 1 d . . . . .
C39 C 0.3514(8) 0.6302(7) 0.8447(4) 0.072(3) Uani 1 1 d . . . . .
C40 C 0.4234(5) 0.9823(6) 0.9020(3) 0.045(2) Uani 1 1 d . . . . .
C41 C 0.4639(6) 0.9233(7) 0.9368(3) 0.053(2) Uani 1 1 d . . . . .
C42 C 0.4457(6) 0.9361(7) 0.9845(3) 0.054(2) Uani 1 1 d . . . . .
C43 C 0.3865(7) 1.0100(8) 0.9992(3) 0.063(3) Uani 1 1 d . . . . .
C44 C 0.3430(7) 1.0705(7) 0.9664(4) 0.061(3) Uani 1 1 d . . . . .
C45 C 0.3612(6) 1.0558(6) 0.9180(3) 0.050(2) Uani 1 1 d . . . . .
C46 C 0.4720(7) 1.1544(9) 0.6158(4) 0.089(4) Uani 1 1 d . . . . .
H46A H 0.4768 1.1250 0.6477 0.133 Uiso 1 1 calc R U . . .
H46B H 0.4659 1.2133 0.6162 0.133 Uiso 1 1 calc R U . . .
H46C H 0.5243 1.1293 0.5936 0.133 Uiso 1 1 calc R U . . .
C47 C 0.4003(7) 1.0228(7) 0.5428(4) 0.071(3) Uani 1 1 d . . . . .
H47A H 0.4099 1.0709 0.5211 0.107 Uiso 1 1 calc R U . . .
H47B H 0.3872 0.9858 0.5254 0.107 Uiso 1 1 calc R U . . .
H47C H 0.4527 0.9924 0.5564 0.107 Uiso 1 1 calc R U . . .
C48 C 0.3720(10) 1.2615(8) 0.7274(5) 0.103(5) Uani 1 1 d . . . . .
H48A H 0.3363 1.3117 0.7424 0.155 Uiso 1 1 calc R U . . .
H48B H 0.4205 1.2735 0.7046 0.155 Uiso 1 1 calc R U . . .
H48C H 0.3947 1.2168 0.7517 0.155 Uiso 1 1 calc R U . . .
C49 C 0.1982(11) 1.1279(10) 0.8102(6) 0.152(8) Uani 1 1 d . . . . .
H49A H 0.1582 1.1055 0.8004 0.228 Uiso 1 1 calc R U . . .
H49B H 0.1690 1.1573 0.8381 0.228 Uiso 1 1 calc R U . . .
H49C H 0.2492 1.0821 0.8178 0.228 Uiso 1 1 calc R U . . .
C50 C 0.1113(8) 0.9676(10) 0.7858(6) 0.143(8) Uani 1 1 d . . . . .
H50A H 0.1006 0.9272 0.7698 0.214 Uiso 1 1 calc R U . . .
H50B H 0.0595 0.9917 0.8086 0.214 Uiso 1 1 calc R U . . .
H50C H 0.1603 0.9395 0.8025 0.214 Uiso 1 1 calc R U . . .
C51 C 0.2323(10) 0.8950(11) 0.6534(6) 0.126(6) Uani 1 1 d . . . . .
H51A H 0.2579 0.9157 0.6220 0.189 Uiso 1 1 calc R U . . .
H51B H 0.1967 0.8616 0.6500 0.189 Uiso 1 1 calc R U . . .
H51C H 0.2786 0.8605 0.6709 0.189 Uiso 1 1 calc R U . . .
C52A C 0.0887(11) 1.1647(10) 0.6613(7) 0.046(5) Uani 0.589(17) 1 d G U P A 1
H52A H 0.0557 1.1270 0.6694 0.055 Uiso 0.589(17) 1 calc R U P A 1
C53A C 0.0941(9) 1.2199(10) 0.6922(5) 0.053(5) Uani 0.589(17) 1 d G U P A 1
H53A H 0.0653 1.2246 0.7241 0.063 Uiso 0.589(17) 1 calc R U P A 1
C54A C 0.1513(11) 1.2666(9) 0.6660(6) 0.051(5) Uani 0.589(17) 1 d G U P A 1
H54A H 0.1665 1.3073 0.6776 0.062 Uiso 0.589(17) 1 calc R U P A 1
C55A C 0.1812(11) 1.2403(11) 0.6189(6) 0.064(6) Uani 0.589(17) 1 d G U P A 1
H55A H 0.2194 1.2607 0.5942 0.077 Uiso 0.589(17) 1 calc R U P A 1
C56A C 0.1425(13) 1.1773(12) 0.6160(6) 0.075(7) Uani 0.589(17) 1 d G U P A 1
H56A H 0.1510 1.1492 0.5891 0.090 Uiso 0.589(17) 1 calc R U P A 1
C52B C 0.0892(17) 1.1873(18) 0.6767(10) 0.046(5) Uani 0.411(17) 1 d G . P A 2
H52B H 0.0502 1.1678 0.7013 0.055 Uiso 0.411(17) 1 calc R U P A 2
C53B C 0.1244(15) 1.2509(16) 0.6786(9) 0.053(5) Uani 0.411(17) 1 d G . P A 2
H53B H 0.1132 1.2817 0.7047 0.063 Uiso 0.411(17) 1 calc R U P A 2
C54B C 0.1791(14) 1.2607(14) 0.6349(10) 0.051(5) Uani 0.411(17) 1 d G . P A 2
H54B H 0.2112 1.2992 0.6265 0.062 Uiso 0.411(17) 1 calc R U P A 2
C55B C 0.1777(17) 1.2032(16) 0.6061(8) 0.064(6) Uani 0.411(17) 1 d G . P A 2
H55B H 0.2087 1.1962 0.5748 0.077 Uiso 0.411(17) 1 calc R U P A 2
C56B C 0.122(2) 1.1578(17) 0.6319(10) 0.075(7) Uani 0.411(17) 1 d G . P A 2
H56B H 0.1092 1.1149 0.6210 0.090 Uiso 0.411(17) 1 calc R U P A 2
Yb2 Yb -0.06140(2) 0.45914(2) 0.75820(2) 0.03392(10) Uani 1 1 d . . . . .
Co2 Co -0.26398(7) 0.66359(8) 0.81332(4) 0.0470(3) Uani 1 1 d . . . . .
F25 F -0.2527(4) 0.5374(4) 0.6111(3) 0.088(2) Uani 1 1 d . . . . .
F26 F -0.3318(5) 0.5165(5) 0.5433(3) 0.130(3) Uani 1 1 d . . . . .
F27 F -0.2616(5) 0.3765(5) 0.4969(2) 0.112(3) Uani 1 1 d . . . . .
F28 F -0.1131(5) 0.2573(5) 0.5186(2) 0.088(2) Uani 1 1 d . . . . .
F29 F -0.0310(3) 0.2790(3) 0.58560(19) 0.0576(13) Uani 1 1 d . . . . .
F30 F -0.0569(4) 0.1006(4) 0.7583(2) 0.0734(17) Uani 1 1 d . . . . .
F31 F -0.1052(4) -0.0360(4) 0.7998(3) 0.0813(19) Uani 1 1 d . . . . .
F32 F -0.2228(4) -0.0306(4) 0.8827(2) 0.0814(19) Uani 1 1 d . . . . .
F33 F -0.2952(6) 0.1179(5) 0.9232(3) 0.122(3) Uani 1 1 d . . . . .
F34 F -0.2434(5) 0.2541(5) 0.8837(2) 0.104(3) Uani 1 1 d . . . . .
F35 F 0.0155(3) 0.4330(4) 0.92564(18) 0.0678(16) Uani 1 1 d . . . . .
F36 F 0.0930(5) 0.4199(5) 1.0014(2) 0.093(2) Uani 1 1 d . . . . .
F37 F 0.2685(5) 0.3396(5) 0.9975(2) 0.095(2) Uani 1 1 d . . . . .
F38 F 0.3655(4) 0.2697(5) 0.9164(2) 0.088(2) Uani 1 1 d . . . . .
F39 F 0.2894(3) 0.2824(4) 0.84009(19) 0.0635(15) Uani 1 1 d . . . . .
F40 F 0.1255(5) 0.6836(4) 0.6517(2) 0.091(2) Uani 1 1 d . . . . .
F41 F 0.2596(7) 0.7368(5) 0.5984(3) 0.128(3) Uani 1 1 d . . . . .
F42 F 0.4120(5) 0.6229(6) 0.5629(2) 0.108(3) Uani 1 1 d . . . . .
F43 F 0.4332(4) 0.4538(5) 0.5827(3) 0.105(2) Uani 1 1 d . . . . .
F44 F 0.2978(3) 0.4019(4) 0.6360(2) 0.0691(16) Uani 1 1 d . . . . .
F45 F 0.1493(3) 0.4983(3) 0.56838(16) 0.0520(13) Uani 1 1 d . . . . .
F46 F 0.0374(3) 0.4319(4) 0.55571(17) 0.0577(14) Uani 1 1 d . . . . .
F47 F -0.0449(4) 0.1568(4) 0.8937(2) 0.082(2) Uani 1 1 d . . . . .
F48 F 0.0764(4) 0.2278(4) 0.91646(18) 0.0639(15) Uani 1 1 d . . . . .
O14 O -0.1783(4) 0.3227(4) 0.6838(2) 0.0475(15) Uani 1 1 d . . . . .
O15 O -0.2317(4) 0.2284(5) 0.7369(2) 0.071(2) Uani 1 1 d . . . . .
O16 O 0.2077(4) 0.4894(4) 0.73816(19) 0.0443(14) Uani 1 1 d . . . . .
O17 O 0.2543(4) 0.4573(5) 0.8094(2) 0.0635(19) Uani 1 1 d . . . . .
N6 N 0.0035(4) 0.4656(4) 0.6710(2) 0.0342(15) Uani 1 1 d . . . . .
N7 N -0.0969(4) 0.3561(4) 0.7271(2) 0.0362(15) Uani 1 1 d . . . . .
N8 N -0.0101(4) 0.3313(4) 0.8095(2) 0.0387(16) Uani 1 1 d . . . . .
N9 N 0.0919(4) 0.4367(4) 0.7541(2) 0.0319(14) Uani 1 1 d . . . . .
N10 N -0.0158(5) 0.6313(5) 0.5436(3) 0.060(2) Uani 1 1 d . . . . .
C57 C 0.0706(5) 0.4998(5) 0.6502(3) 0.0376(18) Uani 1 1 d . . . . .
C58 C 0.0690(5) 0.5295(6) 0.5960(3) 0.043(2) Uani 1 1 d . . . . .
C59 C -0.0017(5) 0.4938(5) 0.5866(3) 0.0404(19) Uani 1 1 d . . . . .
C60 C -0.0357(5) 0.4569(5) 0.6358(3) 0.0360(18) Uani 1 1 d . . . . .
C61 C 0.0317(7) 0.6257(6) 0.5827(4) 0.058(3) Uani 1 1 d . . . . .
H61A H -0.0081 0.6531 0.6099 0.070 Uiso 1 1 calc R U . . .
H61B H 0.0788 0.6514 0.5717 0.070 Uiso 1 1 calc R U . . .
C62 C -0.0648(6) 0.5702(6) 0.5610(3) 0.057(3) Uani 1 1 d . . . . .
H62A H -0.0809 0.5535 0.5343 0.069 Uiso 1 1 calc R U . . .
H62B H -0.1183 0.5945 0.5834 0.069 Uiso 1 1 calc R U . . .
C63 C -0.0731(7) 0.7178(7) 0.5309(5) 0.084(4) Uani 1 1 d . . . . .
H63A H -0.1190 0.7354 0.5580 0.126 Uiso 1 1 calc R U . . .
H63B H -0.0992 0.7182 0.5037 0.126 Uiso 1 1 calc R U . . .
H63C H -0.0385 0.7563 0.5227 0.126 Uiso 1 1 calc R U . . .
C64 C -0.0999(5) 0.4159(5) 0.6419(3) 0.0395(19) Uani 1 1 d . . . . .
C65 C -0.1235(5) 0.3684(5) 0.6852(3) 0.0378(19) Uani 1 1 d . . . . .
C66 C -0.1858(5) 0.2736(6) 0.7287(3) 0.049(2) Uani 1 1 d . . . . .
C67 C -0.1302(5) 0.2943(5) 0.7559(3) 0.041(2) Uani 1 1 d . . . . .
C68 C -0.1103(6) 0.2532(6) 0.8000(3) 0.047(2) Uani 1 1 d . . . . .
C69 C -0.0529(5) 0.2705(5) 0.8255(3) 0.0401(19) Uani 1 1 d . . . . .
C70 C -0.0248(6) 0.2245(6) 0.8686(3) 0.056(3) Uani 1 1 d . . . . .
C71 C 0.0316(5) 0.2590(6) 0.8796(3) 0.046(2) Uani 1 1 d . . . . .
C72 C 0.0423(5) 0.3249(5) 0.8427(3) 0.0386(19) Uani 1 1 d . . . . .
C73 C 0.1057(5) 0.3685(5) 0.8374(3) 0.042(2) Uani 1 1 d . . . . .
C74 C 0.1287(5) 0.4180(5) 0.7964(3) 0.0355(18) Uani 1 1 d . . . . .
C75 C 0.2022(6) 0.4526(6) 0.7873(3) 0.047(2) Uani 1 1 d . . . . .
C76 C 0.1389(5) 0.4768(5) 0.7217(3) 0.0338(18) Uani 1 1 d . . . . .
C77 C 0.1331(5) 0.5085(5) 0.6729(3) 0.0347(18) Uani 1 1 d . . . . .
C78 C -0.1387(6) 0.4097(6) 0.6003(3) 0.044(2) Uani 1 1 d . . . . .
C79 C -0.2143(7) 0.4669(7) 0.5883(4) 0.062(3) Uani 1 1 d . . . . .
C80 C -0.2572(7) 0.4575(7) 0.5541(4) 0.070(3) Uani 1 1 d . . . . .
C81 C -0.2213(8) 0.3871(9) 0.5300(4) 0.071(4) Uani 1 1 d . . . . .
C82 C -0.1460(7) 0.3275(7) 0.5404(3) 0.057(3) Uani 1 1 d . . . . .
C83 C -0.1043(6) 0.3385(6) 0.5754(3) 0.044(2) Uani 1 1 d . . . . .
C84 C -0.1462(6) 0.1807(6) 0.8213(3) 0.046(2) Uani 1 1 d . . . . .
C85 C -0.1137(6) 0.1050(6) 0.8009(4) 0.053(2) Uani 1 1 d . . . . .
C86 C -0.1404(6) 0.0362(6) 0.8222(4) 0.058(3) Uani 1 1 d . . . . .
C87 C -0.1993(7) 0.0387(7) 0.8633(4) 0.060(3) Uani 1 1 d . . . . .
C88 C -0.2354(8) 0.1127(9) 0.8831(4) 0.077(3) Uani 1 1 d . . . . .
C89 C -0.2093(7) 0.1842(7) 0.8616(3) 0.059(3) Uani 1 1 d . . . . .
C90 C 0.1507(6) 0.3590(5) 0.8802(3) 0.041(2) Uani 1 1 d . . . . .
C91 C 0.1021(6) 0.3930(6) 0.9220(3) 0.044(2) Uani 1 1 d . . . . .
C92 C 0.1423(7) 0.3859(7) 0.9613(3) 0.059(3) Uani 1 1 d . . . . .
C93 C 0.2307(7) 0.3453(7) 0.9591(3) 0.062(3) Uani 1 1 d . . . . .
C94 C 0.2786(7) 0.3117(7) 0.9183(4) 0.062(3) Uani 1 1 d . . . . .
C95 C 0.2393(6) 0.3169(6) 0.8791(3) 0.047(2) Uani 1 1 d . . . . .
C96 C 0.2066(6) 0.5411(6) 0.6446(3) 0.042(2) Uani 1 1 d . . . . .
C97 C 0.2007(8) 0.6248(7) 0.6352(3) 0.063(3) Uani 1 1 d . . . . .
C98 C 0.2721(9) 0.6518(8) 0.6081(4) 0.069(3) Uani 1 1 d . . . . .
C99 C 0.3488(9) 0.5929(10) 0.5913(4) 0.075(4) Uani 1 1 d . . . . .
C100 C 0.3573(6) 0.5098(8) 0.5996(3) 0.058(3) Uani 1 1 d . . . . .
C101 C 0.2862(6) 0.4860(7) 0.6265(3) 0.049(2) Uani 1 1 d . . . . .
C1A C -0.2967(14) 0.7569(14) 0.8612(9) 0.060(6) Uani 0.515(16) 1 d G U P B .
H1A H -0.2604 0.7624 0.8807 0.072 Uiso 0.515(16) 1 calc R U P B 2
C2A C -0.3074(14) 0.7964(12) 0.8133(9) 0.059(6) Uani 0.515(16) 1 d G U P B .
H2A H -0.2811 0.8377 0.7977 0.070 Uiso 0.515(16) 1 calc R U P B 2
C3A C -0.3702(15) 0.7679(15) 0.7983(8) 0.054(5) Uani 0.515(16) 1 d G U P B .
H3A H -0.3923 0.7885 0.7696 0.064 Uiso 0.515(16) 1 calc R U P B 2
C4A C -0.3984(15) 0.7107(16) 0.8370(10) 0.062(7) Uani 0.515(16) 1 d G U P B .
H4A H -0.4366 0.6801 0.8369 0.074 Uiso 0.515(16) 1 calc R U P B 2
C5A C -0.3529(18) 0.7039(15) 0.8759(7) 0.067(8) Uani 0.515(16) 1 d G U P B .
H5A1 H -0.3557 0.6686 0.9049 0.081 Uiso 0.515(16) 1 calc R U P B 2
P4A P -0.2509(2) 0.6253(2) 0.74319(12) 0.0554(8) Uani 0.760(2) 1 d D . P C 1
P5A P -0.2425(2) 0.5349(2) 0.84528(12) 0.0531(8) Uani 0.760(2) 1 d D . P B 1
P6A P -0.12496(19) 0.6538(2) 0.80218(11) 0.0418(7) Uani 0.760(2) 1 d D . P C 1
O18A O -0.2749(7) 0.6974(7) 0.7020(3) 0.081(3) Uani 0.760(2) 1 d D . P C 1
O19A O -0.3323(5) 0.5927(9) 0.7455(4) 0.084(4) Uani 0.760(2) 1 d D . P C 1
O20A O -0.3307(6) 0.5104(7) 0.8616(4) 0.085(3) Uani 0.760(2) 1 d D . P B 1
O21A O -0.215(2) 0.528(2) 0.8964(7) 0.078(5) Uani 0.760(2) 1 d D . P B 1
O22A O -0.0965(6) 0.6814(6) 0.8447(3) 0.070(3) Uani 0.760(2) 1 d D . P C 1
O23A O -0.1119(7) 0.7296(6) 0.7624(3) 0.052(3) Uani 0.760(2) 1 d D . P C 1
O24A O -0.1683(5) 0.5593(5) 0.7231(3) 0.0501(19) Uani 0.760(2) 1 d D . P C 1
O25A O -0.1763(5) 0.4665(5) 0.8170(3) 0.053(2) Uani 0.760(2) 1 d D . P B 1
O26A O -0.0567(4) 0.5710(4) 0.7877(3) 0.0439(17) Uani 0.760(2) 1 d D . P C 1
CP1A C -0.2060(16) 0.7329(13) 0.6759(7) 0.082(6) Uani 0.760(2) 1 d D . P C 1
HP1A H -0.2088 0.7812 0.6906 0.123 Uiso 0.760(2) 1 calc R U P C 1
HP1B H -0.2142 0.7504 0.6429 0.123 Uiso 0.760(2) 1 calc R U P C 1
HP1C H -0.1492 0.6907 0.6769 0.123 Uiso 0.760(2) 1 calc R U P C 1
CP2A C -0.3570(17) 0.5428(14) 0.7183(8) 0.109(9) Uani 0.760(2) 1 d D . P C 1
HP2A H -0.3443 0.5611 0.6845 0.163 Uiso 0.760(2) 1 calc R U P C 1
HP2B H -0.4192 0.5499 0.7278 0.163 Uiso 0.760(2) 1 calc R U P C 1
HP2C H -0.3240 0.4838 0.7246 0.163 Uiso 0.760(2) 1 calc R U P C 1
CP3A C -0.3520(16) 0.4527(13) 0.8373(6) 0.092(6) Uani 0.760(2) 1 d D . P B 1
HP3A H -0.3049 0.4333 0.8111 0.139 Uiso 0.760(2) 1 calc R U P C 1
HP3B H -0.4060 0.4818 0.8250 0.139 Uiso 0.760(2) 1 calc R U P C 1
HP3C H -0.3593 0.4048 0.8599 0.139 Uiso 0.760(2) 1 calc R U P C 1
CP4A C -0.195(2) 0.446(2) 0.9255(13) 0.089(7) Uani 0.760(2) 1 d D . P B 1
HP4A H -0.2318 0.4145 0.9202 0.133 Uiso 0.760(2) 1 calc R U P C 1
HP4B H -0.2071 0.4539 0.9590 0.133 Uiso 0.760(2) 1 calc R U P C 1
HP4C H -0.1340 0.4141 0.9164 0.133 Uiso 0.760(2) 1 calc R U P C 1
CP5A C -0.0643(13) 0.6217(11) 0.8832(7) 0.071(5) Uani 0.760(2) 1 d D . P C 1
HP5A H -0.0685 0.5672 0.8799 0.106 Uiso 0.760(2) 1 calc R U P C 1
HP5B H -0.0989 0.6403 0.9134 0.106 Uiso 0.760(2) 1 calc R U P C 1
HP5C H -0.0035 0.6169 0.8824 0.106 Uiso 0.760(2) 1 calc R U P C 1
CP6A C -0.0246(10) 0.7373(12) 0.7440(6) 0.063(5) Uani 0.760(2) 1 d D . P C 1
HP6A H -0.0066 0.7599 0.7673 0.094 Uiso 0.760(2) 1 calc R U P C 1
HP6B H -0.0257 0.7749 0.7144 0.094 Uiso 0.760(2) 1 calc R U P C 1
HP6C H 0.0165 0.6823 0.7379 0.094 Uiso 0.760(2) 1 calc R U P C 1
P4B P -0.1582(6) 0.6700(7) 0.7560(4) 0.0554(8) Uani 0.240(2) 1 d D . P B 2
P5B P -0.1719(6) 0.5652(7) 0.8574(4) 0.0531(8) Uani 0.240(2) 1 d D . P C 2
P6B P -0.2865(6) 0.5553(6) 0.7883(3) 0.0418(7) Uani 0.240(2) 1 d D . P C 2
O18B O -0.195(2) 0.7333(18) 0.7120(9) 0.081(3) Uani 0.240(2) 1 d D . P B 2
O19B O -0.101(2) 0.714(3) 0.7777(18) 0.084(4) Uani 0.240(2) 1 d D . P B 2
O20B O -0.1386(18) 0.613(2) 0.8902(11) 0.085(3) Uani 0.240(2) 1 d D . P C 2
O21B O -0.225(7) 0.510(8) 0.896(2) 0.078(5) Uani 0.240(2) 1 d D . P C 2
O22B O -0.3569(17) 0.519(2) 0.8252(9) 0.070(3) Uani 0.240(2) 1 d D . P C 2
O23B O -0.358(2) 0.598(2) 0.7532(12) 0.052(3) Uani 0.240(2) 1 d D . P C 2
O24B O -0.0950(14) 0.5883(13) 0.7348(8) 0.0501(19) Uani 0.240(2) 1 d D . P B 2
O25B O -0.0900(13) 0.5065(14) 0.8301(9) 0.053(2) Uani 0.240(2) 1 d D . P C 2
O26B O -0.2075(12) 0.4821(12) 0.7712(9) 0.0439(17) Uani 0.240(2) 1 d D . P C 2
CP1B C -0.214(7) 0.707(6) 0.671(2) 0.082(6) Uani 0.240(2) 1 d D . P B 2
HP1D H -0.1611 0.6927 0.6474 0.123 Uiso 0.240(2) 1 calc R U P C 2
HP1E H -0.2591 0.7522 0.6576 0.123 Uiso 0.240(2) 1 calc R U P C 2
HP1F H -0.2338 0.6577 0.6817 0.123 Uiso 0.240(2) 1 calc R U P C 2
CP2B C -0.033(5) 0.754(6) 0.756(3) 0.109(9) Uani 0.240(2) 1 d D . P B 2
HP2D H 0.0232 0.7109 0.7510 0.163 Uiso 0.240(2) 1 calc R U P C 2
HP2E H -0.0318 0.7909 0.7781 0.163 Uiso 0.240(2) 1 calc R U P C 2
HP2F H -0.0466 0.7863 0.7263 0.163 Uiso 0.240(2) 1 calc R U P C 2
CP3B C -0.066(4) 0.649(5) 0.882(3) 0.092(6) Uani 0.240(2) 1 d D . P C 2
HP3D H -0.0183 0.6104 0.8969 0.139 Uiso 0.240(2) 1 calc R U P C 2
HP3E H -0.0864 0.7023 0.8954 0.139 Uiso 0.240(2) 1 calc R U P C 2
HP3F H -0.0459 0.6585 0.8477 0.139 Uiso 0.240(2) 1 calc R U P C 2
CP4B C -0.180(9) 0.456(8) 0.934(5) 0.089(7) Uani 0.240(2) 1 d D . P C 2
HP4D H -0.1180 0.4324 0.9217 0.133 Uiso 0.240(2) 1 calc R U P C 2
HP4E H -0.2052 0.4112 0.9469 0.133 Uiso 0.240(2) 1 calc R U P C 2
HP4F H -0.1859 0.4894 0.9600 0.133 Uiso 0.240(2) 1 calc R U P C 2
CP5B C -0.346(6) 0.436(3) 0.853(2) 0.071(5) Uani 0.240(2) 1 d D . P C 2
HP5D H -0.2847 0.4043 0.8502 0.106 Uiso 0.240(2) 1 calc R U P C 2
HP5E H -0.3772 0.4060 0.8415 0.106 Uiso 0.240(2) 1 calc R U P C 2
HP5F H -0.3706 0.4436 0.8867 0.106 Uiso 0.240(2) 1 calc R U P C 2
CP6B C -0.344(5) 0.568(4) 0.7070(16) 0.063(5) Uani 0.240(2) 1 d D . P C 2
HP6D H -0.2895 0.5223 0.7027 0.094 Uiso 0.240(2) 1 calc R U P C 2
HP6E H -0.3426 0.6132 0.6816 0.094 Uiso 0.240(2) 1 calc R U P C 2
HP6F H -0.3922 0.5469 0.7060 0.094 Uiso 0.240(2) 1 calc R U P C 2
C1B C -0.2939(14) 0.7823(15) 0.8358(10) 0.060(6) Uani 0.485(16) 1 d G . P B 2
H1B H -0.2498 0.8067 0.8345 0.072 Uiso 0.485(16) 1 calc R U P B 2
C2B C -0.3355(17) 0.7907(13) 0.7967(8) 0.059(6) Uani 0.485(16) 1 d G . P B 2
H2B H -0.3251 0.8193 0.7660 0.070 Uiso 0.485(16) 1 calc R U P B 2
C3B C -0.3925(15) 0.7414(15) 0.8093(10) 0.054(5) Uani 0.485(16) 1 d G . P B 2
H3B H -0.4278 0.7353 0.7894 0.064 Uiso 0.485(16) 1 calc R U P B 2
C4B C -0.3860(16) 0.7025(16) 0.8562(11) 0.062(7) Uani 0.485(16) 1 d G . P B 2
H4B H -0.4222 0.6718 0.8749 0.074 Uiso 0.485(16) 1 calc R U P B 2
C5B C -0.3251(18) 0.7278(18) 0.8726(8) 0.067(8) Uani 0.485(16) 1 d G . P B 2
H5B1 H -0.3135 0.7188 0.9039 0.081 Uiso 0.485(16) 1 calc R U P B 2

loop_
_atom_site_aniso_label
_atom_site_aniso_U_11
_atom_site_aniso_U_22
_atom_site_aniso_U_33
_atom_site_aniso_U_23
_atom_site_aniso_U_13
_atom_site_aniso_U_12
Yb1 0.02310(17) 0.03333(19) 0.03633(19) -0.00157(14) -0.00370(13) -0.01120(14)
Co1 0.0269(5) 0.0394(6) 0.0513(7) -0.0017(5) -0.0112(5) -0.0053(5)
P1 0.0382(12) 0.0675(17) 0.0461(14) 0.0050(12) -0.0118(11) -0.0062(12)
P2 0.0669(17) 0.0544(16) 0.0710(18) -0.0215(14) -0.0268(15) 0.0031(14)
P3 0.0340(13) 0.0565(17) 0.118(3) 0.0134(16) -0.0258(15) -0.0180(12)
F1 0.069(4) 0.062(4) 0.090(4) 0.020(3) -0.036(3) -0.032(3)
F2 0.129(6) 0.094(5) 0.095(5) 0.037(4) -0.035(4) -0.088(5)
F3 0.089(5) 0.151(7) 0.129(6) -0.006(5) 0.010(4) -0.100(5)
F4 0.032(3) 0.132(6) 0.159(7) -0.016(5) -0.008(4) -0.034(4)
F5 0.039(3) 0.063(4) 0.107(5) -0.003(3) -0.015(3) -0.011(3)
F6 0.041(3) 0.078(4) 0.058(3) -0.004(3) -0.023(2) -0.019(3)
F7 0.093(4) 0.100(5) 0.052(3) 0.001(3) -0.034(3) -0.056(4)
F8 0.126(5) 0.073(4) 0.039(3) -0.018(3) -0.010(3) -0.043(4)
F9 0.069(4) 0.085(4) 0.064(4) -0.037(3) 0.003(3) -0.001(3)
F10 0.038(3) 0.070(4) 0.058(3) -0.023(3) -0.013(2) 0.002(3)
F11 0.103(6) 0.155(8) 0.197(9) 0.094(7) -0.093(6) -0.084(6)
F12 0.096(6) 0.212(11) 0.289(14) 0.097(10) -0.074(8) -0.119(7)
F13 0.172(8) 0.120(6) 0.105(6) 0.000(5) 0.021(5) -0.118(6)
F14 0.220(10) 0.147(8) 0.147(8) 0.097(7) -0.092(8) -0.124(8)
F15 0.124(6) 0.133(7) 0.196(9) 0.092(7) -0.108(7) -0.079(6)
F16 0.077(4) 0.059(4) 0.046(3) -0.007(3) 0.000(3) -0.011(3)
F17 0.105(5) 0.110(5) 0.038(3) 0.004(3) -0.009(3) -0.049(4)
F18 0.112(5) 0.138(6) 0.036(3) -0.031(3) 0.023(3) -0.074(5)
F19 0.106(5) 0.105(6) 0.085(5) -0.045(4) 0.034(4) -0.024(5)
F20 0.069(4) 0.081(4) 0.060(4) -0.016(3) 0.004(3) -0.003(3)
F21 0.063(3) 0.104(5) 0.036(3) 0.004(3) -0.012(3) -0.043(3)
F22 0.042(3) 0.084(4) 0.041(3) -0.016(3) -0.004(2) -0.032(3)
F23 0.100(4) 0.056(3) 0.052(3) -0.017(3) -0.012(3) -0.042(3)
F24 0.107(5) 0.065(4) 0.063(4) -0.011(3) -0.002(3) -0.064(4)
O1 0.044(3) 0.058(4) 0.027(3) -0.008(3) 0.002(2) -0.032(3)
O2 0.062(4) 0.077(5) 0.035(4) -0.013(3) 0.001(3) -0.034(4)
O3 0.062(4) 0.068(4) 0.046(4) -0.015(3) 0.019(3) -0.040(4)
O4 0.129(7) 0.127(7) 0.077(5) -0.039(5) 0.045(5) -0.100(6)
O5 0.051(4) 0.090(6) 0.078(5) 0.030(4) -0.018(4) -0.025(4)
O6 0.062(4) 0.083(5) 0.050(4) -0.015(4) -0.020(3) -0.007(4)
O7 0.088(5) 0.055(4) 0.116(7) -0.002(4) -0.051(5) -0.026(4)
O8 0.071(5) 0.101(7) 0.087(6) -0.053(5) -0.018(4) 0.018(5)
O9 0.034(4) 0.103(7) 0.153(8) 0.053(6) 0.009(4) -0.007(4)
O10 0.127(8) 0.064(6) 0.289(16) -0.023(8) -0.138(10) -0.020(6)
O11 0.039(3) 0.078(5) 0.030(3) -0.005(3) -0.006(3) 0.012(3)
O12 0.080(5) 0.042(4) 0.065(4) -0.016(3) -0.040(4) 0.002(3)
O13 0.023(3) 0.048(4) 0.119(6) 0.022(4) -0.015(3) -0.013(3)
N1 0.020(3) 0.037(4) 0.033(3) -0.006(3) -0.002(3) -0.007(3)
N2 0.025(3) 0.036(4) 0.028(3) 0.000(3) -0.009(3) -0.011(3)
N3 0.025(3) 0.041(4) 0.036(4) 0.004(3) -0.009(3) -0.016(3)
N4 0.023(3) 0.036(4) 0.039(4) -0.004(3) -0.003(3) -0.012(3)
N5 0.069(6) 0.078(6) 0.069(6) -0.028(5) 0.012(4) -0.046(5)
C1 0.030(4) 0.041(5) 0.038(4) -0.008(4) -0.003(3) -0.014(4)
C2 0.042(5) 0.060(6) 0.031(4) -0.004(4) -0.001(4) -0.025(4)
C3 0.038(5) 0.058(6) 0.038(5) -0.018(4) -0.005(4) -0.021(4)
C4 0.031(4) 0.035(4) 0.035(4) 0.000(3) -0.005(3) -0.016(3)
C5 0.068(7) 0.084(8) 0.057(6) -0.015(6) 0.005(5) -0.048(6)
C6 0.064(6) 0.076(7) 0.050(6) -0.018(5) -0.002(5) -0.041(6)
C7 0.131(12) 0.093(10) 0.125(12) -0.060(9) 0.042(9) -0.079(9)
C8 0.022(4) 0.034(4) 0.033(4) 0.002(3) -0.003(3) -0.011(3)
C9 0.019(3) 0.038(4) 0.034(4) -0.003(3) -0.004(3) -0.008(3)
C10 0.034(4) 0.046(5) 0.034(5) -0.002(4) -0.008(4) -0.017(4)
C11 0.021(3) 0.035(4) 0.028(4) -0.004(3) -0.005(3) -0.005(3)
C12 0.022(4) 0.035(4) 0.035(4) -0.005(3) -0.011(3) -0.008(3)
C13 0.035(4) 0.033(4) 0.047(5) -0.004(4) -0.020(4) -0.009(4)
C14 0.067(6) 0.040(5) 0.043(5) -0.011(4) -0.021(4) -0.023(4)
C15 0.049(5) 0.039(5) 0.044(5) 0.005(4) -0.016(4) -0.024(4)
C16 0.030(4) 0.030(4) 0.049(5) 0.002(4) -0.014(4) -0.014(3)
C17 0.026(4) 0.043(5) 0.043(5) 0.005(4) -0.008(3) -0.015(4)
C18 0.027(4) 0.046(5) 0.047(5) -0.009(4) 0.001(4) -0.013(4)
C19 0.064(6) 0.068(7) 0.057(6) -0.014(5) 0.013(5) -0.044(6)
C20 0.029(4) 0.044(5) 0.035(4) -0.005(4) 0.004(3) -0.013(4)
C21 0.041(5) 0.053(5) 0.038(5) -0.020(4) 0.002(4) -0.023(4)
C22 0.033(4) 0.052(5) 0.035(4) -0.015(4) 0.001(3) -0.025(4)
C23 0.043(5) 0.064(7) 0.054(6) -0.010(5) 0.004(4) -0.030(5)
C24 0.042(6) 0.072(7) 0.089(8) -0.028(6) 0.000(5) -0.034(5)
C25 0.059(7) 0.082(8) 0.084(8) 0.003(6) -0.005(6) -0.057(6)
C26 0.089(8) 0.068(7) 0.058(6) 0.016(5) -0.021(6) -0.056(7)
C27 0.051(5) 0.056(6) 0.038(5) -0.001(4) -0.009(4) -0.034(5)
C28 0.036(4) 0.032(4) 0.038(4) -0.006(3) -0.010(3) -0.013(3)
C29 0.050(5) 0.039(5) 0.046(5) -0.001(4) -0.011(4) -0.021(4)
C30 0.071(7) 0.055(6) 0.041(5) 0.001(4) -0.020(5) -0.033(5)
C31 0.091(8) 0.052(6) 0.038(5) -0.010(4) -0.008(5) -0.037(6)
C32 0.053(6) 0.056(6) 0.049(6) -0.008(5) -0.003(5) -0.010(5)
C33 0.052(5) 0.057(6) 0.036(5) -0.012(4) -0.011(4) -0.023(5)
C34 0.046(5) 0.043(5) 0.056(6) 0.003(4) -0.007(4) -0.026(4)
C35 0.063(7) 0.097(9) 0.093(9) 0.023(7) -0.010(6) -0.052(7)
C36 0.096(9) 0.129(11) 0.107(10) 0.070(9) -0.040(8) -0.081(9)
C37 0.129(12) 0.114(11) 0.087(9) -0.020(8) 0.009(9) -0.102(10)
C38 0.121(11) 0.070(8) 0.061(7) 0.017(6) -0.030(7) -0.045(8)
C39 0.085(8) 0.069(7) 0.084(8) 0.023(6) -0.044(7) -0.050(6)
C40 0.038(5) 0.056(6) 0.044(5) -0.011(4) 0.006(4) -0.023(4)
C41 0.056(6) 0.077(7) 0.034(5) -0.007(5) 0.005(4) -0.038(6)
C42 0.061(6) 0.074(7) 0.032(5) -0.002(5) 0.004(4) -0.036(6)
C43 0.076(7) 0.089(8) 0.036(5) -0.016(6) 0.016(5) -0.053(7)
C44 0.058(6) 0.065(7) 0.060(7) -0.027(6) 0.020(5) -0.028(5)
C45 0.056(6) 0.048(6) 0.044(5) -0.006(4) 0.003(4) -0.020(5)
C46 0.065(7) 0.123(11) 0.084(8) 0.034(8) -0.028(6) -0.050(7)
C47 0.078(7) 0.074(8) 0.045(6) -0.007(5) -0.008(5) -0.004(6)
C48 0.146(13) 0.085(9) 0.110(11) -0.014(8) -0.062(10) -0.051(9)
C49 0.119(13) 0.107(13) 0.132(14) 0.011(11) 0.055(11) 0.031(10)
C50 0.051(7) 0.130(13) 0.194(17) 0.093(12) -0.002(9) -0.027(8)
C51 0.113(12) 0.116(14) 0.161(16) -0.051(12) -0.039(11) -0.022(11)
C52A 0.039(6) 0.043(10) 0.064(12) -0.009(8) -0.033(8) -0.007(7)
C53A 0.035(9) 0.061(12) 0.050(9) 0.000(8) 0.000(7) -0.006(7)
C54A 0.039(10) 0.031(6) 0.077(14) 0.005(10) -0.025(10) 0.004(7)
C55A 0.044(7) 0.055(16) 0.077(12) 0.006(11) -0.017(8) 0.002(9)
C56A 0.080(14) 0.073(12) 0.057(14) 0.003(11) -0.046(12) 0.011(10)
C52B 0.039(6) 0.043(10) 0.064(12) -0.009(8) -0.033(8) -0.007(7)
C53B 0.035(9) 0.061(12) 0.050(9) 0.000(8) 0.000(7) -0.006(7)
C54B 0.039(10) 0.031(6) 0.077(14) 0.005(10) -0.025(10) 0.004(7)
C55B 0.044(7) 0.055(16) 0.077(12) 0.006(11) -0.017(8) 0.002(9)
C56B 0.080(14) 0.073(12) 0.057(14) 0.003(11) -0.046(12) 0.011(10)
Yb2 0.02854(18) 0.0377(2) 0.0362(2) -0.00666(15) -0.00554(14) -0.00995(15)
Co2 0.0338(6) 0.0518(7) 0.0495(7) -0.0160(6) -0.0019(5) -0.0038(5)
F25 0.060(4) 0.063(4) 0.142(6) -0.010(4) -0.043(4) -0.005(3)
F26 0.101(5) 0.114(6) 0.198(9) 0.052(6) -0.118(6) -0.040(5)
F27 0.153(7) 0.160(7) 0.081(5) 0.041(5) -0.084(5) -0.110(6)
F28 0.118(5) 0.113(6) 0.069(4) -0.023(4) -0.026(4) -0.070(5)
F29 0.063(3) 0.048(3) 0.065(3) -0.012(3) -0.018(3) -0.013(3)
F30 0.063(4) 0.065(4) 0.084(4) -0.008(3) 0.019(3) -0.029(3)
F31 0.071(4) 0.062(4) 0.109(5) 0.006(4) -0.010(4) -0.030(3)
F32 0.080(4) 0.085(4) 0.092(5) 0.017(4) -0.011(3) -0.058(4)
F33 0.155(7) 0.114(6) 0.096(5) -0.022(5) 0.064(5) -0.088(6)
F34 0.137(6) 0.099(5) 0.079(5) -0.031(4) 0.046(4) -0.070(5)
F35 0.051(3) 0.095(4) 0.038(3) -0.006(3) 0.001(2) -0.003(3)
F36 0.101(5) 0.131(6) 0.034(3) -0.017(3) -0.010(3) -0.017(4)
F37 0.102(5) 0.141(6) 0.059(4) -0.012(4) -0.040(4) -0.040(5)
F38 0.053(4) 0.128(6) 0.088(5) -0.025(4) -0.035(3) -0.014(4)
F39 0.048(3) 0.081(4) 0.059(3) -0.024(3) -0.011(3) -0.006(3)
F40 0.128(6) 0.056(4) 0.085(5) -0.007(3) 0.007(4) -0.039(4)
F41 0.210(9) 0.093(6) 0.115(6) -0.002(5) 0.000(6) -0.113(6)
F42 0.129(6) 0.190(8) 0.060(4) -0.004(4) 0.004(4) -0.137(6)
F43 0.049(4) 0.154(7) 0.117(6) -0.034(5) 0.016(4) -0.047(4)
F44 0.046(3) 0.067(4) 0.083(4) -0.009(3) 0.009(3) -0.015(3)
F45 0.049(3) 0.084(4) 0.034(3) -0.004(2) -0.005(2) -0.037(3)
F46 0.069(3) 0.083(4) 0.037(3) -0.016(3) -0.005(2) -0.041(3)
F47 0.116(5) 0.101(5) 0.058(4) 0.034(3) -0.035(3) -0.082(4)
F48 0.081(4) 0.075(4) 0.053(3) 0.026(3) -0.032(3) -0.049(3)
O14 0.049(3) 0.062(4) 0.044(3) -0.003(3) -0.012(3) -0.032(3)
O15 0.066(4) 0.113(6) 0.059(4) 0.004(4) -0.012(3) -0.065(5)
O16 0.054(4) 0.053(4) 0.039(3) -0.003(3) -0.008(3) -0.034(3)
O17 0.072(4) 0.089(5) 0.050(4) 0.000(4) -0.019(3) -0.050(4)
N6 0.031(3) 0.032(4) 0.041(4) -0.011(3) -0.011(3) -0.006(3)
N7 0.027(3) 0.039(4) 0.043(4) -0.003(3) -0.006(3) -0.012(3)
N8 0.034(4) 0.047(4) 0.042(4) -0.004(3) -0.013(3) -0.019(3)
N9 0.030(3) 0.034(4) 0.036(4) -0.001(3) -0.007(3) -0.014(3)
N10 0.058(5) 0.061(5) 0.062(5) 0.019(4) -0.025(4) -0.024(4)
C57 0.045(5) 0.035(4) 0.041(5) -0.016(4) -0.008(4) -0.017(4)
C58 0.038(5) 0.054(5) 0.039(5) -0.012(4) -0.012(4) -0.010(4)
C59 0.042(5) 0.046(5) 0.038(5) -0.005(4) -0.008(4) -0.019(4)
C60 0.032(4) 0.037(5) 0.040(5) -0.005(4) -0.011(4) -0.009(4)
C61 0.070(6) 0.051(6) 0.061(6) 0.013(5) -0.021(5) -0.033(5)
C62 0.048(5) 0.078(7) 0.050(6) 0.017(5) -0.016(4) -0.032(5)
C63 0.064(7) 0.073(8) 0.107(10) 0.023(7) -0.022(7) -0.024(6)
C64 0.032(4) 0.051(5) 0.038(5) -0.009(4) -0.013(4) -0.009(4)
C65 0.027(4) 0.040(5) 0.050(5) -0.007(4) -0.009(4) -0.012(4)
C66 0.038(5) 0.058(6) 0.062(6) -0.006(5) -0.011(4) -0.028(4)
C67 0.038(4) 0.052(5) 0.042(5) -0.007(4) 0.000(4) -0.028(4)
C68 0.044(5) 0.064(6) 0.040(5) -0.002(4) -0.002(4) -0.034(5)
C69 0.040(4) 0.038(5) 0.048(5) 0.000(4) -0.008(4) -0.021(4)
C70 0.059(6) 0.067(7) 0.051(6) 0.009(5) -0.009(5) -0.039(5)
C71 0.041(5) 0.048(5) 0.050(5) 0.005(4) -0.015(4) -0.015(4)
C72 0.033(4) 0.041(5) 0.045(5) -0.001(4) -0.007(4) -0.018(4)
C73 0.042(5) 0.045(5) 0.044(5) -0.011(4) -0.013(4) -0.014(4)
C74 0.043(5) 0.041(5) 0.027(4) -0.011(3) 0.000(3) -0.019(4)
C75 0.052(5) 0.055(6) 0.046(5) -0.015(4) -0.017(4) -0.022(5)
C76 0.025(4) 0.038(4) 0.043(5) -0.009(4) -0.009(3) -0.011(3)
C77 0.043(4) 0.031(4) 0.032(4) -0.004(3) -0.002(3) -0.016(4)
C78 0.053(5) 0.045(5) 0.044(5) 0.005(4) -0.020(4) -0.024(4)
C79 0.062(6) 0.057(7) 0.074(7) 0.010(6) -0.029(6) -0.028(6)
C80 0.068(7) 0.066(7) 0.094(9) 0.026(7) -0.058(7) -0.034(6)
C81 0.081(8) 0.102(9) 0.057(6) 0.037(7) -0.050(6) -0.060(7)
C82 0.093(8) 0.069(7) 0.038(5) 0.001(5) -0.014(5) -0.064(6)
C83 0.058(6) 0.046(5) 0.037(5) 0.015(4) -0.019(4) -0.029(5)
C84 0.043(5) 0.063(6) 0.045(5) 0.001(4) -0.009(4) -0.034(5)
C85 0.041(5) 0.059(6) 0.066(6) -0.014(5) 0.004(5) -0.029(5)
C86 0.035(5) 0.055(6) 0.090(8) -0.023(6) -0.008(5) -0.015(5)
C87 0.063(6) 0.071(7) 0.060(6) 0.003(6) -0.008(5) -0.048(6)
C88 0.076(8) 0.113(10) 0.053(6) -0.015(7) 0.021(6) -0.063(8)
C89 0.066(6) 0.074(7) 0.048(6) -0.016(5) 0.000(5) -0.038(6)
C90 0.048(5) 0.047(5) 0.034(5) 0.004(4) -0.012(4) -0.022(4)
C91 0.042(5) 0.047(5) 0.037(5) 0.006(4) -0.005(4) -0.011(4)
C92 0.070(7) 0.067(7) 0.032(5) -0.008(5) -0.001(5) -0.015(5)
C93 0.068(7) 0.085(8) 0.044(6) 0.003(5) -0.031(5) -0.029(6)
C94 0.054(6) 0.082(8) 0.055(6) 0.000(5) -0.019(5) -0.026(6)
C95 0.049(5) 0.062(6) 0.038(5) -0.008(4) -0.012(4) -0.024(5)
C96 0.061(6) 0.051(5) 0.033(4) -0.004(4) -0.015(4) -0.036(5)
C97 0.081(8) 0.077(8) 0.043(6) -0.023(5) -0.009(5) -0.033(7)
C98 0.115(10) 0.080(8) 0.047(6) 0.003(6) -0.012(6) -0.081(8)
C99 0.094(9) 0.130(12) 0.041(6) -0.008(7) -0.003(6) -0.091(9)
C100 0.051(6) 0.088(8) 0.046(6) -0.012(5) -0.005(5) -0.035(6)
C101 0.044(5) 0.071(7) 0.046(5) -0.002(5) -0.010(4) -0.034(5)
C1A 0.050(7) 0.062(15) 0.061(16) -0.030(12) -0.014(13) 0.008(9)
C2A 0.056(15) 0.037(7) 0.071(15) -0.019(9) -0.005(10) 0.003(9)
C3A 0.040(12) 0.022(12) 0.096(14) -0.013(10) -0.006(10) -0.007(7)
C4A 0.034(9) 0.060(9) 0.076(19) -0.020(12) 0.010(11) 0.001(7)
C5A 0.052(16) 0.077(16) 0.059(8) -0.028(9) 0.012(10) -0.006(10)
P4A 0.0403(16) 0.067(2) 0.0498(18) -0.0170(16) -0.0169(14) 0.0056(15)
P5A 0.0417(16) 0.059(2) 0.0536(19) -0.0102(15) 0.0098(14) -0.0177(15)
P6A 0.0361(15) 0.0466(17) 0.0442(16) -0.0146(13) -0.0081(12) -0.0090(13)
O18A 0.071(6) 0.096(8) 0.052(6) -0.010(5) -0.022(5) 0.015(6)
O19A 0.020(4) 0.124(9) 0.109(9) -0.068(7) -0.010(5) 0.003(6)
O20A 0.058(6) 0.087(7) 0.111(8) -0.042(6) 0.033(6) -0.038(5)
O21A 0.075(9) 0.088(17) 0.058(5) 0.003(6) -0.004(5) -0.019(6)
O22A 0.067(6) 0.083(7) 0.061(6) -0.032(5) -0.019(5) -0.008(5)
O23A 0.056(6) 0.040(5) 0.062(6) -0.001(4) -0.011(4) -0.018(4)
O24A 0.038(4) 0.060(5) 0.043(4) -0.017(4) -0.009(3) 0.003(4)
O25A 0.043(4) 0.049(5) 0.057(5) -0.008(4) 0.007(4) -0.010(4)
O26A 0.032(4) 0.044(4) 0.057(5) -0.016(4) -0.007(3) -0.009(3)
CP1A 0.124(13) 0.069(17) 0.062(9) -0.011(9) -0.048(9) -0.020(12)
CP2A 0.110(17) 0.107(19) 0.130(18) -0.023(14) -0.077(15) -0.019(13)
CP3A 0.083(12) 0.111(16) 0.076(14) -0.008(11) 0.019(11) -0.040(12)
CP4A 0.077(17) 0.117(15) 0.077(18) 0.024(13) -0.028(9) -0.044(10)
CP5A 0.101(12) 0.088(14) 0.051(8) 0.018(9) -0.033(8) -0.066(11)
CP6A 0.047(8) 0.068(10) 0.072(11) -0.006(8) 0.004(7) -0.027(7)
P4B 0.0403(16) 0.067(2) 0.0498(18) -0.0170(16) -0.0169(14) 0.0056(15)
P5B 0.0417(16) 0.059(2) 0.0536(19) -0.0102(15) 0.0098(14) -0.0177(15)
P6B 0.0361(15) 0.0466(17) 0.0442(16) -0.0146(13) -0.0081(12) -0.0090(13)
O18B 0.071(6) 0.096(8) 0.052(6) -0.010(5) -0.022(5) 0.015(6)
O19B 0.020(4) 0.124(9) 0.109(9) -0.068(7) -0.010(5) 0.003(6)
O20B 0.058(6) 0.087(7) 0.111(8) -0.042(6) 0.033(6) -0.038(5)
O21B 0.075(9) 0.088(17) 0.058(5) 0.003(6) -0.004(5) -0.019(6)
O22B 0.067(6) 0.083(7) 0.061(6) -0.032(5) -0.019(5) -0.008(5)
O23B 0.056(6) 0.040(5) 0.062(6) -0.001(4) -0.011(4) -0.018(4)
O24B 0.038(4) 0.060(5) 0.043(4) -0.017(4) -0.009(3) 0.003(4)
O25B 0.043(4) 0.049(5) 0.057(5) -0.008(4) 0.007(4) -0.010(4)
O26B 0.032(4) 0.044(4) 0.057(5) -0.016(4) -0.007(3) -0.009(3)
CP1B 0.124(13) 0.069(17) 0.062(9) -0.011(9) -0.048(9) -0.020(12)
CP2B 0.110(17) 0.107(19) 0.130(18) -0.023(14) -0.077(15) -0.019(13)
CP3B 0.083(12) 0.111(16) 0.076(14) -0.008(11) 0.019(11) -0.040(12)
CP4B 0.077(17) 0.117(15) 0.077(18) 0.024(13) -0.028(9) -0.044(10)
CP5B 0.101(12) 0.088(14) 0.051(8) 0.018(9) -0.033(8) -0.066(11)
CP6B 0.047(8) 0.068(10) 0.072(11) -0.006(8) 0.004(7) -0.027(7)
C1B 0.050(7) 0.062(15) 0.061(16) -0.030(12) -0.014(13) 0.008(9)
C2B 0.056(15) 0.037(7) 0.071(15) -0.019(9) -0.005(10) 0.003(9)
C3B 0.040(12) 0.022(12) 0.096(14) -0.013(10) -0.006(10) -0.007(7)
C4B 0.034(9) 0.060(9) 0.076(19) -0.020(12) 0.010(11) 0.001(7)
C5B 0.052(16) 0.077(16) 0.059(8) -0.028(9) 0.012(10) -0.006(10)

loop_
_atom_type_symbol
_atom_type_description
_atom_type_scat_dispersion_real
_atom_type_scat_dispersion_imag
_atom_type_scat_source
C C 0.0033 0.0016 'International Tables Vol C Tables 4.2.6.8 and 6.1.1.4'
H H 0.0000 0.0000 'International Tables Vol C Tables 4.2.6.8 and 6.1.1.4'
N N 0.0061 0.0033 'International Tables Vol C Tables 4.2.6.8 and 6.1.1.4'
O O 0.0106 0.0060 'International Tables Vol C Tables 4.2.6.8 and 6.1.1.4'
F F 0.0171 0.0103 'International Tables Vol C Tables 4.2.6.8 and 6.1.1.4'
P P 0.1023 0.0942 'International Tables Vol C Tables 4.2.6.8 and 6.1.1.4'
Co Co 0.3494 0.9721 'International Tables Vol C Tables 4.2.6.8 and 6.1.1.4'
Yb Yb -0.3850 5.5486 'International Tables Vol C Tables 4.2.6.8 and 6.1.1.4'

loop_
_geom_angle_atom_site_label_1
_geom_angle_atom_site_label_2
_geom_angle_atom_site_label_3
_geom_angle
_geom_angle_site_symmetry_1
_geom_angle_site_symmetry_3
_geom_angle_publ_flag
O13 Yb1 O12 81.4(3) . . ?
O13 Yb1 O11 82.1(2) . . ?
O12 Yb1 O11 81.1(2) . . ?
O13 Yb1 N2 143.5(3) . . ?
O12 Yb1 N2 122.3(2) . . ?
O11 Yb1 N2 75.6(2) . . ?
O13 Yb1 N4 81.7(2) . . ?
O12 Yb1 N4 100.0(2) . . ?
O11 Yb1 N4 163.5(2) . . ?
N2 Yb1 N4 116.3(2) . . ?
O13 Yb1 N3 81.2(2) . . ?
O12 Yb1 N3 162.4(2) . . ?
O11 Yb1 N3 98.8(2) . . ?
N2 Yb1 N3 74.1(2) . . ?
N4 Yb1 N3 75.2(2) . . ?
O13 Yb1 N1 141.5(3) . . ?
O12 Yb1 N1 74.0(2) . . ?
O11 Yb1 N1 121.5(2) . . ?
N2 Yb1 N1 74.90(19) . . ?
N4 Yb1 N1 74.2(2) . . ?
N3 Yb1 N1 119.5(2) . . ?
O13 Yb1 P3 17.69(16) . . ?
O12 Yb1 P3 69.55(18) . . ?
O11 Yb1 P3 67.99(16) . . ?
N2 Yb1 P3 139.45(15) . . ?
N4 Yb1 P3 96.78(15) . . ?
N3 Yb1 P3 94.00(14) . . ?
N1 Yb1 P3 140.21(15) . . ?
O13 Yb1 P1 70.38(18) . . ?
O12 Yb1 P1 66.95(16) . . ?
O11 Yb1 P1 17.69(15) . . ?
N2 Yb1 P1 92.48(14) . . ?
N4 Yb1 P1 150.43(14) . . ?
N3 Yb1 P1 108.95(15) . . ?
N1 Yb1 P1 123.03(15) . . ?
P3 Yb1 P1 54.18(7) . . ?
O13 Yb1 P2 67.81(17) . . ?
O12 Yb1 P2 17.91(16) . . ?
O11 Yb1 P2 68.57(16) . . ?
N2 Yb1 P2 126.86(15) . . ?
N4 Yb1 P2 108.25(16) . . ?
N3 Yb1 P2 147.55(14) . . ?
N1 Yb1 P2 91.68(15) . . ?
P3 Yb1 P2 53.69(7) . . ?
P1 Yb1 P2 52.41(7) . . ?
C52B Co1 C56B 40.1(6) . . ?
C52B Co1 C53B 40.0(6) . . ?
C56B Co1 C53B 66.5(10) . . ?
C54A Co1 C53A 39.6(3) . . ?
C54A Co1 C55A 39.6(3) . . ?
C53A Co1 C55A 66.5(6) . . ?
C54A Co1 C52A 66.5(6) . . ?
C53A Co1 C52A 39.6(4) . . ?
C55A Co1 C52A 66.4(6) . . ?
C54A Co1 C56A 66.5(6) . . ?
C53A Co1 C56A 66.5(6) . . ?
C55A Co1 C56A 39.6(4) . . ?
C52A Co1 C56A 39.6(4) . . ?
C52B Co1 C55B 66.0(9) . . ?
C56B Co1 C55B 38.9(6) . . ?
C53B Co1 C55B 65.2(9) . . ?
C52B Co1 C54B 65.9(9) . . ?
C56B Co1 C54B 65.2(9) . . ?
C53B Co1 C54B 38.8(6) . . ?
C55B Co1 C54B 38.2(5) . . ?
C52B Co1 P2 119.7(9) . . ?
C56B Co1 P2 158.4(8) . . ?
C53B Co1 P2 92.4(7) . . ?
C54A Co1 P2 89.1(4) . . ?
C53A Co1 P2 99.1(5) . . ?
C55A Co1 P2 116.5(5) . . ?
C52A Co1 P2 136.6(6) . . ?
C56A Co1 P2 154.8(5) . . ?
C55B Co1 P2 137.2(8) . . ?
C54B Co1 P2 101.8(7) . . ?
C52B Co1 P1 149.2(8) . . ?
C56B Co1 P1 109.2(9) . . ?
C53B Co1 P1 140.5(8) . . ?
C54A Co1 P1 124.1(5) . . ?
C53A Co1 P1 160.5(4) . . ?
C55A Co1 P1 94.0(5) . . ?
C52A Co1 P1 133.4(6) . . ?
C56A Co1 P1 98.5(5) . . ?
C55B Co1 P1 87.0(6) . . ?
C54B Co1 P1 102.3(7) . . ?
P2 Co1 P1 89.98(11) . . ?
O11 P1 O5 107.0(4) . . ?
O11 P1 O6 108.7(4) . . ?
O5 P1 O6 99.1(4) . . ?
O11 P1 Co1 118.8(3) . . ?
O5 P1 Co1 113.0(3) . . ?
O6 P1 Co1 108.4(3) . . ?
O11 P1 Yb1 26.5(2) . . ?
O5 P1 Yb1 117.8(3) . . ?
O6 P1 Yb1 125.9(3) . . ?
Co1 P1 Yb1 92.67(8) . . ?
O12 P2 O8 106.4(4) . . ?
O12 P2 O7 109.4(4) . . ?
O8 P2 O7 98.5(5) . . ?
O12 P2 Co1 119.0(3) . . ?
O8 P2 Co1 115.3(3) . . ?
O7 P2 Co1 106.2(3) . . ?
O12 P2 Yb1 26.5(2) . . ?
O8 P2 Yb1 121.2(4) . . ?
O7 P2 Yb1 123.1(3) . . ?
Co1 P2 Yb1 92.53(9) . . ?
O13 P3 O10 108.2(5) . . ?
O13 P3 O9 107.7(5) . . ?
O10 P3 O9 98.7(7) . . ?
O13 P3 Co1 119.6(3) . . ?
O10 P3 Co1 114.1(5) . . ?
O9 P3 Co1 106.2(3) . . ?
O13 P3 Yb1 26.7(2) . . ?
O10 P3 Yb1 121.5(4) . . ?
O9 P3 Yb1 122.9(4) . . ?
Co1 P3 Yb1 93.21(8) . . ?
C9 O1 C10 107.6(5) . . ?
C20 O3 C19 106.6(7) . . ?
C46 O5 P1 122.1(6) . . ?
C47 O6 P1 119.3(7) . . ?
C48 O7 P2 121.3(8) . . ?
C49 O8 P2 120.5(9) . . ?
C50 O9 P3 121.9(9) . . ?
C51 O10 P3 125.1(9) . . ?
P1 O11 Yb1 135.8(3) . . ?
P2 O12 Yb1 135.5(4) . . ?
P3 O13 Yb1 135.7(4) . . ?
C4 N1 C1 109.4(6) . . ?
C4 N1 Yb1 124.4(5) . . ?
C1 N1 Yb1 124.6(4) . . ?
C9 N2 C11 106.8(6) . . ?
C9 N2 Yb1 121.4(5) . . ?
C11 N2 Yb1 119.2(4) . . ?
C13 N3 C16 106.7(6) . . ?
C13 N3 Yb1 123.7(5) . . ?
C16 N3 Yb1 126.3(5) . . ?
C20 N4 C18 107.5(6) . . ?
C20 N4 Yb1 123.2(5) . . ?
C18 N4 Yb1 123.2(5) . . ?
C7 N5 C6 112.9(9) . . ?
C7 N5 C5 113.9(9) . . ?
C6 N5 C5 103.8(7) . . ?
N1 C1 C21 126.7(7) . . ?
N1 C1 C2 112.2(6) . . ?
C21 C1 C2 121.0(7) . . ?
F21 C2 C5 111.5(7) . . ?
F21 C2 C1 108.1(7) . . ?
C5 C2 C1 119.3(7) . . ?
F21 C2 C3 111.0(7) . . ?
C5 C2 C3 104.4(7) . . ?
C1 C2 C3 102.0(6) . . ?
F22 C3 C4 109.4(6) . . ?
F22 C3 C6 110.2(7) . . ?
C4 C3 C6 119.5(7) . . ?
F22 C3 C2 109.4(7) . . ?
C4 C3 C2 104.2(6) . . ?
C6 C3 C2 103.6(7) . . ?
N1 C4 C8 125.9(7) . . ?
N1 C4 C3 112.0(6) . . ?
C8 C4 C3 122.1(6) . . ?
N5 C5 C2 103.0(8) . . ?
N5 C5 H5A 111.2 . . ?
C2 C5 H5A 111.2 . . ?
N5 C5 H5B 111.2 . . ?
C2 C5 H5B 111.2 . . ?
H5A C5 H5B 109.1 . . ?
N5 C6 C3 103.0(8) . . ?
N5 C6 H6A 111.2 . . ?
C3 C6 H6A 111.2 . . ?
N5 C6 H6B 111.2 . . ?
C3 C6 H6B 111.2 . . ?
H6A C6 H6B 109.1 . . ?
N5 C7 H7A 109.5 . . ?
N5 C7 H7B 109.5 . . ?
H7A C7 H7B 109.5 . . ?
N5 C7 H7C 109.5 . . ?
H7A C7 H7C 109.5 . . ?
H7B C7 H7C 109.5 . . ?
C4 C8 C9 124.4(6) . . ?
C4 C8 C22 120.0(7) . . ?
C9 C8 C22 115.4(6) . . ?
N2 C9 O1 113.1(6) . . ?
N2 C9 C8 129.3(7) . . ?
O1 C9 C8 117.6(6) . . ?
O2 C10 O1 121.3(7) . . ?
O2 C10 C11 134.7(8) . . ?
O1 C10 C11 104.1(6) . . ?
C12 C11 N2 125.9(6) . . ?
C12 C11 C10 126.0(7) . . ?
N2 C11 C10 108.1(6) . . ?
C11 C12 C13 124.7(7) . . ?
C11 C12 C28 119.8(6) . . ?
C13 C12 C28 115.3(6) . . ?
N3 C13 C14 108.6(7) . . ?
N3 C13 C12 124.1(7) . . ?
C14 C13 C12 127.4(8) . . ?
C15 C14 F23 125.5(8) . . ?
C15 C14 C13 108.0(7) . . ?
F23 C14 C13 126.2(8) . . ?
C14 C15 F24 125.2(8) . . ?
C14 C15 C16 108.9(7) . . ?
F24 C15 C16 125.9(7) . . ?
C17 C16 N3 124.8(7) . . ?
C17 C16 C15 127.5(7) . . ?
N3 C16 C15 107.7(7) . . ?
C18 C17 C16 126.6(7) . . ?
C18 C17 C34 115.2(7) . . ?
C16 C17 C34 117.9(7) . . ?
C17 C18 N4 126.6(7) . . ?
C17 C18 C19 127.0(8) . . ?
N4 C18 C19 106.3(7) . . ?
O4 C19 O3 119.8(9) . . ?
O4 C19 C18 134.1(9) . . ?
O3 C19 C18 106.2(7) . . ?
N4 C20 O3 113.2(7) . . ?
N4 C20 C21 130.4(7) . . ?
O3 C20 C21 116.2(7) . . ?
C1 C21 C20 122.3(7) . . ?
C1 C21 C40 121.2(7) . . ?
C20 C21 C40 115.9(7) . . ?
C23 C22 C27 117.7(7) . . ?
C23 C22 C8 120.7(8) . . ?
C27 C22 C8 121.5(7) . . ?
F5 C23 C22 119.9(7) . . ?
F5 C23 C24 118.2(9) . . ?
C22 C23 C24 121.9(9) . . ?
F4 C24 C25 119.6(8) . . ?
F4 C24 C23 121.0(10) . . ?
C25 C24 C23 119.4(10) . . ?
F3 C25 C26 120.5(10) . . ?
F3 C25 C24 119.9(10) . . ?
C26 C25 C24 119.7(8) . . ?
C25 C26 F2 121.5(9) . . ?
C25 C26 C27 121.3(9) . . ?
F2 C26 C27 117.0(10) . . ?
F1 C27 C22 120.3(7) . . ?
F1 C27 C26 119.7(8) . . ?
C22 C27 C26 120.0(9) . . ?
C33 C28 C29 116.4(7) . . ?
C33 C28 C12 123.4(7) . . ?
C29 C28 C12 120.2(7) . . ?
F6 C29 C28 120.7(7) . . ?
F6 C29 C30 117.7(8) . . ?
C28 C29 C30 121.4(8) . . ?
F7 C30 C31 121.8(9) . . ?
F7 C30 C29 119.0(9) . . ?
C31 C30 C29 119.1(8) . . ?
C30 C31 F8 120.1(9) . . ?
C30 C31 C32 120.9(9) . . ?
F8 C31 C32 119.0(10) . . ?
F9 C32 C33 120.3(9) . . ?
F9 C32 C31 120.3(9) . . ?
C33 C32 C31 119.4(9) . . ?
F10 C33 C32 117.7(8) . . ?
F10 C33 C28 119.6(7) . . ?
C32 C33 C28 122.7(8) . . ?
C35 C34 C39 115.1(9) . . ?
C35 C34 C17 122.8(8) . . ?
C39 C34 C17 121.5(8) . . ?
F11 C35 C36 120.2(10) . . ?
F11 C35 C34 118.1(9) . . ?
C36 C35 C34 121.7(11) . . ?
C37 C36 F12 119.5(11) . . ?
C37 C36 C35 122.0(12) . . ?
F12 C36 C35 118.5(11) . . ?
C36 C37 F13 123.1(14) . . ?
C36 C37 C38 120.2(11) . . ?
F13 C37 C38 116.6(14) . . ?
F14 C38 C37 122.7(12) . . ?
F14 C38 C39 118.2(12) . . ?
C37 C38 C39 118.9(11) . . ?
F15 C39 C34 118.8(9) . . ?
F15 C39 C38 119.4(10) . . ?
C34 C39 C38 121.8(10) . . ?
C41 C40 C45 116.2(8) . . ?
C41 C40 C21 121.7(8) . . ?
C45 C40 C21 121.9(8) . . ?
F16 C41 C42 117.9(9) . . ?
F16 C41 C40 119.2(8) . . ?
C42 C41 C40 122.8(10) . . ?
F17 C42 C43 118.3(9) . . ?
F17 C42 C41 121.6(10) . . ?
C43 C42 C41 120.0(10) . . ?
F18 C43 C42 122.3(11) . . ?
F18 C43 C44 117.7(10) . . ?
C42 C43 C44 120.0(9) . . ?
F19 C44 C43 121.9(10) . . ?
F19 C44 C45 118.8(10) . . ?
C43 C44 C45 119.3(9) . . ?
F20 C45 C40 120.0(8) . . ?
F20 C45 C44 118.3(9) . . ?
C40 C45 C44 121.7(9) . . ?
O5 C46 H46A 109.5 . . ?
O5 C46 H46B 109.5 . . ?
H46A C46 H46B 109.5 . . ?
O5 C46 H46C 109.5 . . ?
H46A C46 H46C 109.5 . . ?
H46B C46 H46C 109.5 . . ?
O6 C47 H47A 109.5 . . ?
O6 C47 H47B 109.5 . . ?
H47A C47 H47B 109.5 . . ?
O6 C47 H47C 109.5 . . ?
H47A C47 H47C 109.5 . . ?
H47B C47 H47C 109.5 . . ?
O7 C48 H48A 109.5 . . ?
O7 C48 H48B 109.5 . . ?
H48A C48 H48B 109.5 . . ?
O7 C48 H48C 109.5 . . ?
H48A C48 H48C 109.5 . . ?
H48B C48 H48C 109.5 . . ?
O8 C49 H49A 109.5 . . ?
O8 C49 H49B 109.5 . . ?
H49A C49 H49B 109.5 . . ?
O8 C49 H49C 109.5 . . ?
H49A C49 H49C 109.5 . . ?
H49B C49 H49C 109.5 . . ?
O9 C50 H50A 109.5 . . ?
O9 C50 H50B 109.5 . . ?
H50A C50 H50B 109.5 . . ?
O9 C50 H50C 109.5 . . ?
H50A C50 H50C 109.5 . . ?
H50B C50 H50C 109.5 . . ?
O10 C51 H51A 109.5 . . ?
O10 C51 H51B 109.5 . . ?
H51A C51 H51B 109.5 . . ?
O10 C51 H51C 109.5 . . ?
H51A C51 H51C 109.5 . . ?
H51B C51 H51C 109.5 . . ?
C53A C52A C56A 108.0 . . ?
C53A C52A Co1 70.1(5) . . ?
C56A C52A Co1 70.3(5) . . ?
C53A C52A H52A 126.0 . . ?
C56A C52A H52A 126.0 . . ?
Co1 C52A H52A 125.2 . . ?
C54A C53A C52A 108.0 . . ?
C54A C53A Co1 70.2(5) . . ?
C52A C53A Co1 70.3(6) . . ?
C54A C53A H53A 126.0 . . ?
C52A C53A H53A 126.0 . . ?
Co1 C53A H53A 125.1 . . ?
C53A C54A C55A 108.0 . . ?
C53A C54A Co1 70.2(5) . . ?
C55A C54A Co1 70.3(6) . . ?
C53A C54A H54A 126.0 . . ?
C55A C54A H54A 126.0 . . ?
Co1 C54A H54A 125.1 . . ?
C56A C55A C54A 108.0 . . ?
C56A C55A Co1 70.3(6) . . ?
C54A C55A Co1 70.1(5) . . ?
C56A C55A H55A 126.0 . . ?
C54A C55A H55A 126.0 . . ?
Co1 C55A H55A 125.2 . . ?
C55A C56A C52A 108.0 . . ?
C55A C56A Co1 70.1(5) . . ?
C52A C56A Co1 70.2(5) . . ?
C55A C56A H56A 126.0 . . ?
C52A C56A H56A 126.0 . . ?
Co1 C56A H56A 125.3 . . ?
C53B C52B C56B 108.0 . . ?
C53B C52B Co1 71.9(10) . . ?
C56B C52B Co1 71.5(9) . . ?
C53B C52B H52B 126.0 . . ?
C56B C52B H52B 126.0 . . ?
Co1 C52B H52B 122.3 . . ?
C52B C53B C54B 108.0 . . ?
C52B C53B Co1 68.1(10) . . ?
C54B C53B Co1 73.3(9) . . ?
C52B C53B H53B 126.0 . . ?
C54B C53B H53B 126.0 . . ?
Co1 C53B H53B 124.2 . . ?
C53B C54B C55B 108.0 . . ?
C53B C54B Co1 67.9(9) . . ?
C55B C54B Co1 70.6(9) . . ?
C53B C54B H54B 126.0 . . ?
C55B C54B H54B 126.0 . . ?
Co1 C54B H54B 127.0 . . ?
C56B C55B C54B 108.0 . . ?
C56B C55B Co1 67.7(9) . . ?
C54B C55B Co1 71.1(9) . . ?
C56B C55B H55B 126.0 . . ?
C54B C55B H55B 126.0 . . ?
Co1 C55B H55B 126.8 . . ?
C55B C56B C52B 108.0 . . ?
C55B C56B Co1 73.4(9) . . ?
C52B C56B Co1 68.4(9) . . ?
C55B C56B H56B 126.0 . . ?
C52B C56B H56B 126.0 . . ?
Co1 C56B H56B 123.8 . . ?
O25A Yb2 O26A 83.2(3) . . ?
O24B Yb2 O25B 82.1(8) . . ?
O24B Yb2 O26B 83.9(8) . . ?
O25B Yb2 O26B 83.5(8) . . ?
O25A Yb2 O24A 79.5(3) . . ?
O26A Yb2 O24A 81.8(3) . . ?
O24B Yb2 N7 126.3(7) . . ?
O25A Yb2 N7 89.3(3) . . ?
O26A Yb2 N7 168.4(2) . . ?
O25B Yb2 N7 135.2(6) . . ?
O26B Yb2 N7 68.5(5) . . ?
O24A Yb2 N7 88.1(3) . . ?
O24B Yb2 N9 96.7(7) . . ?
O25A Yb2 N9 135.2(3) . . ?
O26A Yb2 N9 75.6(2) . . ?
O25B Yb2 N9 90.0(6) . . ?
O26B Yb2 N9 173.3(6) . . ?
O24A Yb2 N9 133.8(3) . . ?
N7 Yb2 N9 115.8(2) . . ?
O24B Yb2 N8 157.8(6) . . ?
O25A Yb2 N8 77.8(3) . . ?
O26A Yb2 N8 111.3(2) . . ?
O25B Yb2 N8 77.8(6) . . ?
O26B Yb2 N8 102.9(6) . . ?
O24A Yb2 N8 152.0(3) . . ?
N7 Yb2 N8 75.5(2) . . ?
N9 Yb2 N8 74.1(2) . . ?
O24B Yb2 N6 76.0(6) . . ?
O25A Yb2 N6 150.8(3) . . ?
O26A Yb2 N6 109.0(2) . . ?
O25B Yb2 N6 150.9(6) . . ?
O26B Yb2 N6 112.5(6) . . ?
O24A Yb2 N6 76.2(2) . . ?
N7 Yb2 N6 73.9(2) . . ?
N9 Yb2 N6 74.0(2) . . ?
N8 Yb2 N6 119.1(2) . . ?
O24B Yb2 P4B 18.8(6) . . ?
O25B Yb2 P4B 66.2(6) . . ?
O26B Yb2 P4B 72.9(5) . . ?
N7 Yb2 P4B 130.7(2) . . ?
N9 Yb2 P4B 105.8(2) . . ?
N8 Yb2 P4B 144.0(2) . . ?
N6 Yb2 P4B 94.4(2) . . ?
O24B Yb2 P5B 72.7(6) . . ?
O25B Yb2 P5B 18.9(6) . . ?
O26B Yb2 P5B 66.6(6) . . ?
N7 Yb2 P5B 128.1(2) . . ?
N9 Yb2 P5B 107.2(2) . . ?
N8 Yb2 P5B 90.4(2) . . ?
N6 Yb2 P5B 148.6(2) . . ?
P4B Yb2 P5B 54.6(3) . . ?
C5B Co2 C4B 39.7(6) . . ?
C5B Co2 C4A 53.3(8) . . ?
C4B Co2 C4A 16.8(8) . . ?
C5B Co2 C3A 68.3(8) . . ?
C4B Co2 C3A 52.9(7) . . ?
C4A Co2 C3A 40.6(5) . . ?
C5B Co2 C1B 39.5(5) . . ?
C4B Co2 C1B 66.2(9) . . ?
C4A Co2 C1B 70.4(8) . . ?
C3A Co2 C1B 54.8(6) . . ?
C5B Co2 C3B 66.1(9) . . ?
C4B Co2 C3B 39.3(6) . . ?
C4A Co2 C3B 24.2(6) . . ?
C3A Co2 C3B 18.3(5) . . ?
C1B Co2 C3B 65.8(8) . . ?
C5B Co2 C2B 66.0(8) . . ?
C4B Co2 C2B 65.9(9) . . ?
C4A Co2 C2B 57.9(6) . . ?
C3A Co2 C2B 21.4(5) . . ?
C1B Co2 C2B 39.1(5) . . ?
C3B Co2 C2B 39.0(5) . . ?
C5B Co2 C5A 18.9(7) . . ?
C4B Co2 C5A 24.1(8) . . ?
C4A Co2 C5A 40.3(6) . . ?
C3A Co2 C5A 67.7(9) . . ?
C1B Co2 C5A 55.9(7) . . ?
C3B Co2 C5A 59.4(7) . . ?
C2B Co2 C5A 72.8(7) . . ?
C5B Co2 C2A 54.4(6) . . ?
C4B Co2 C2A 69.5(7) . . ?
C4A Co2 C2A 67.6(8) . . ?
C3A Co2 C2A 40.2(5) . . ?
C1B Co2 C2A 19.3(5) . . ?
C3B Co2 C2A 55.2(5) . . ?
C2B Co2 C2A 21.0(5) . . ?
C5A Co2 C2A 67.1(8) . . ?
C5B Co2 P4B 134.9(9) . . ?
C4B Co2 P4B 158.3(8) . . ?
C4A Co2 P4B 145.3(8) . . ?
C3A Co2 P4B 105.8(8) . . ?
C1B Co2 P4B 99.0(8) . . ?
C3B Co2 P4B 121.0(9) . . ?
C2B Co2 P4B 92.5(7) . . ?
C5A Co2 P4B 153.7(9) . . ?
C2A Co2 P4B 91.3(6) . . ?
C5B Co2 C1A 21.1(6) . . ?
C4B Co2 C1A 57.2(7) . . ?
C4A Co2 C1A 67.4(8) . . ?
C3A Co2 C1A 67.2(8) . . ?
C1B Co2 C1A 21.3(5) . . ?
C3B Co2 C1A 72.2(6) . . ?
C2B Co2 C1A 56.9(5) . . ?
C5A Co2 C1A 39.8(5) . . ?
C2A Co2 C1A 39.7(5) . . ?
P4B Co2 C1A 114.0(8) . . ?
C4A Co2 P5A 99.1(7) . . ?
C3A Co2 P5A 137.5(8) . . ?
C5A Co2 P5A 89.2(6) . . ?
C2A Co2 P5A 155.3(7) . . ?
C1A Co2 P5A 116.6(8) . . ?
C65 O14 C66 106.8(6) . . ?
C76 O16 C75 105.4(6) . . ?
C60 N6 C57 109.0(6) . . ?
C60 N6 Yb2 124.3(5) . . ?
C57 N6 Yb2 124.7(5) . . ?
C65 N7 C67 107.1(6) . . ?
C65 N7 Yb2 123.8(5) . . ?
C67 N7 Yb2 123.6(5) . . ?
C72 N8 C69 107.1(6) . . ?
C72 N8 Yb2 122.3(5) . . ?
C69 N8 Yb2 125.6(5) . . ?
C76 N9 C74 107.1(6) . . ?
C76 N9 Yb2 124.4(5) . . ?
C74 N9 Yb2 120.7(5) . . ?
C62 N10 C61 104.2(7) . . ?
C62 N10 C63 113.0(8) . . ?
C61 N10 C63 113.4(9) . . ?
N6 C57 C77 126.8(7) . . ?
N6 C57 C58 111.5(6) . . ?
C77 C57 C58 121.7(7) . . ?
F45 C58 C61 110.2(7) . . ?
F45 C58 C57 112.0(6) . . ?
C61 C58 C57 115.8(7) . . ?
F45 C58 C59 112.6(7) . . ?
C61 C58 C59 103.9(7) . . ?
C57 C58 C59 101.8(6) . . ?
F46 C59 C60 111.1(7) . . ?
F46 C59 C62 109.0(7) . . ?
C60 C59 C62 118.8(7) . . ?
F46 C59 C58 109.8(6) . . ?
C60 C59 C58 103.4(6) . . ?
C62 C59 C58 104.1(7) . . ?
N6 C60 C64 125.9(7) . . ?
N6 C60 C59 113.5(7) . . ?
C64 C60 C59 120.5(7) . . ?
N10 C61 C58 102.9(7) . . ?
N10 C61 H61A 111.2 . . ?
C58 C61 H61A 111.2 . . ?
N10 C61 H61B 111.2 . . ?
C58 C61 H61B 111.2 . . ?
H61A C61 H61B 109.1 . . ?
N10 C62 C59 105.4(7) . . ?
N10 C62 H62A 110.7 . . ?
C59 C62 H62A 110.7 . . ?
N10 C62 H62B 110.7 . . ?
C59 C62 H62B 110.7 . . ?
H62A C62 H62B 108.8 . . ?
N10 C63 H63A 109.5 . . ?
N10 C63 H63B 109.5 . . ?
H63A C63 H63B 109.5 . . ?
N10 C63 H63C 109.5 . . ?
H63A C63 H63C 109.5 . . ?
H63B C63 H63C 109.5 . . ?
C60 C64 C65 122.9(7) . . ?
C60 C64 C78 121.5(7) . . ?
C65 C64 C78 115.0(7) . . ?
N7 C65 O14 113.5(7) . . ?
N7 C65 C64 130.2(7) . . ?
O14 C65 C64 116.2(7) . . ?
O15 C66 O14 119.8(8) . . ?
O15 C66 C67 135.2(9) . . ?
O14 C66 C67 105.0(6) . . ?
C68 C67 N7 127.7(7) . . ?
C68 C67 C66 124.6(7) . . ?
N7 C67 C66 107.5(7) . . ?
C67 C68 C69 124.7(7) . . ?
C67 C68 C84 117.7(7) . . ?
C69 C68 C84 117.4(7) . . ?
N8 C69 C70 108.7(7) . . ?
N8 C69 C68 124.9(7) . . ?
C70 C69 C68 126.2(7) . . ?
F47 C70 C71 124.4(8) . . ?
F47 C70 C69 128.1(8) . . ?
C71 C70 C69 107.4(8) . . ?
F48 C71 C70 124.1(8) . . ?
F48 C71 C72 127.1(7) . . ?
C70 C71 C72 108.4(8) . . ?
N8 C72 C71 108.3(7) . . ?
N8 C72 C73 125.6(7) . . ?
C71 C72 C73 125.5(7) . . ?
C74 C73 C72 124.4(7) . . ?
C74 C73 C90 118.2(7) . . ?
C72 C73 C90 117.4(7) . . ?
C73 C74 N9 126.2(7) . . ?
C73 C74 C75 125.4(7) . . ?
N9 C74 C75 108.0(6) . . ?
O17 C75 O16 117.4(8) . . ?
O17 C75 C74 137.2(9) . . ?
O16 C75 C74 105.4(6) . . ?
N9 C76 O16 114.1(6) . . ?
N9 C76 C77 131.4(7) . . ?
O16 C76 C77 114.4(6) . . ?
C57 C77 C76 122.4(7) . . ?
C57 C77 C96 120.7(7) . . ?
C76 C77 C96 116.4(7) . . ?
C79 C78 C83 115.9(8) . . ?
C79 C78 C64 122.9(9) . . ?
C83 C78 C64 120.8(8) . . ?
F25 C79 C78 119.8(9) . . ?
F25 C79 C80 116.1(10) . . ?
C78 C79 C80 124.1(11) . . ?
F26 C80 C81 119.6(10) . . ?
F26 C80 C79 121.8(12) . . ?
C81 C80 C79 118.6(10) . . ?
F27 C81 C82 120.0(13) . . ?
F27 C81 C80 119.8(11) . . ?
C82 C81 C80 120.2(9) . . ?
F28 C82 C81 120.4(9) . . ?
F28 C82 C83 119.6(10) . . ?
C81 C82 C83 119.9(10) . . ?
F29 C83 C78 119.5(7) . . ?
F29 C83 C82 119.2(9) . . ?
C78 C83 C82 121.3(9) . . ?
C89 C84 C85 116.6(8) . . ?
C89 C84 C68 123.0(9) . . ?
C85 C84 C68 120.4(8) . . ?
F30 C85 C86 120.1(9) . . ?
F30 C85 C84 119.0(8) . . ?
C86 C85 C84 120.9(9) . . ?
C87 C86 F31 120.6(9) . . ?
C87 C86 C85 122.2(10) . . ?
F31 C86 C85 117.2(9) . . ?
F32 C87 C86 119.7(10) . . ?
F32 C87 C88 121.8(9) . . ?
C86 C87 C88 118.5(9) . . ?
F33 C88 C87 120.1(10) . . ?
F33 C88 C89 119.7(11) . . ?
C87 C88 C89 120.2(9) . . ?
F34 C89 C84 120.5(9) . . ?
F34 C89 C88 117.9(9) . . ?
C84 C89 C88 121.5(10) . . ?
C95 C90 C91 118.0(8) . . ?
C95 C90 C73 122.3(8) . . ?
C91 C90 C73 119.7(8) . . ?
F35 C91 C90 120.9(8) . . ?
F35 C91 C92 118.5(8) . . ?
C90 C91 C92 120.6(8) . . ?
F36 C92 C93 120.6(9) . . ?
F36 C92 C91 119.1(9) . . ?
C93 C92 C91 120.4(9) . . ?
F37 C93 C94 121.4(10) . . ?
F37 C93 C92 119.4(10) . . ?
C94 C93 C92 119.2(9) . . ?
F38 C94 C93 119.3(9) . . ?
F38 C94 C95 119.5(9) . . ?
C93 C94 C95 121.1(9) . . ?
F39 C95 C90 120.8(7) . . ?
F39 C95 C94 118.5(8) . . ?
C90 C95 C94 120.7(9) . . ?
C97 C96 C101 115.3(9) . . ?
C97 C96 C77 124.1(9) . . ?
C101 C96 C77 120.7(8) . . ?
F40 C97 C96 119.7(9) . . ?
F40 C97 C98 118.9(10) . . ?
C96 C97 C98 121.5(11) . . ?
C99 C98 F41 122.6(10) . . ?
C99 C98 C97 119.5(10) . . ?
F41 C98 C97 117.9(12) . . ?
C100 C99 F42 122.2(13) . . ?
C100 C99 C98 121.0(9) . . ?
F42 C99 C98 116.6(12) . . ?
F43 C100 C99 119.5(10) . . ?
F43 C100 C101 122.7(10) . . ?
C99 C100 C101 117.7(10) . . ?
F44 C101 C96 118.4(7) . . ?
F44 C101 C100 116.6(9) . . ?
C96 C101 C100 125.0(10) . . ?
C5B C1A C1B 129(5) . . ?
C5B C1A C5A 8(3) . . ?
C1B C1A C5A 121(3) . . ?
C5B C1A C2A 116(3) . . ?
C1B C1A C2A 13(3) . . ?
C5A C1A C2A 108.0 . . ?
C5B C1A C4B 30.3(19) . . ?
C1B C1A C4B 99(3) . . ?
C5A C1A C4B 22.4(8) . . ?
C2A C1A C4B 85.6(8) . . ?
C5B C1A C2B 99(3) . . ?
C1B C1A C2B 30(2) . . ?
C5A C1A C2B 90.8(8) . . ?
C2A C1A C2B 17.2(7) . . ?
C4B C1A C2B 68.5(12) . . ?
C5B C1A Co2 74(3) . . ?
C1B C1A Co2 76(3) . . ?
C5A C1A Co2 69.2(8) . . ?
C2A C1A Co2 69.6(6) . . ?
C4B C1A Co2 59.8(10) . . ?
C2B C1A Co2 60.8(8) . . ?
C5B C1A H1A 115.4 . . ?
C1B C1A H1A 115.4 . . ?
C5A C1A H1A 123.4 . . ?
C2A C1A H1A 128.6 . . ?
C4B C1A H1A 145.7 . . ?
C2B C1A H1A 145.8 . . ?
Co2 C1A H1A 126.5 . . ?
C1B C2A C2B 144(6) . . ?
C1B C2A C3A 123(3) . . ?
C2B C2A C3A 21(3) . . ?
C1B C2A C1A 15(3) . . ?
C2B C2A C1A 129(3) . . ?
C3A C2A C1A 108.0 . . ?
C1B C2A C5B 36(2) . . ?
C2B C2A C5B 108(3) . . ?
C3A C2A C5B 86.7(10) . . ?
C1A C2A C5B 21.3(10) . . ?
C1B C2A C3B 108(4) . . ?
C2B C2A C3B 36(2) . . ?
C3A C2A C3B 14.7(9) . . ?
C1A C2A C3B 93.3(9) . . ?
C5B C2A C3B 72.0(13) . . ?
C1B C2A Co2 78(3) . . ?
C2B C2A Co2 78(3) . . ?
C3A C2A Co2 68.6(7) . . ?
C1A C2A Co2 70.7(7) . . ?
C5B C2A Co2 61.4(10) . . ?
C3B C2A Co2 61.8(9) . . ?
C1B C2A H2A 108.2 . . ?
C2B C2A H2A 108.2 . . ?
C3A C2A H2A 129.1 . . ?
C1A C2A H2A 122.6 . . ?
C5B C2A H2A 143.7 . . ?
C3B C2A H2A 143.7 . . ?
Co2 C2A H2A 131.3 . . ?
C3B C3A C2B 153(6) . . ?
C3B C3A C2A 132(3) . . ?
C2B C3A C2A 21(3) . . ?
C3B C3A C4A 24(3) . . ?
C2B C3A C4A 129(3) . . ?
C2A C3A C4A 108.0 . . ?
C3B C3A C4B 40(2) . . ?
C2B C3A C4B 113(3) . . ?
C2A C3A C4B 92.1(10) . . ?
C4A C3A C4B 15.9(10) . . ?
C3B C3A C1B 114(4) . . ?
C2B C3A C1B 39(2) . . ?
C2A C3A C1B 18.1(8) . . ?
C4A C3A C1B 89.9(8) . . ?
C4B C3A C1B 74.0(13) . . ?
C3B C3A Co2 82(3) . . ?
C2B C3A Co2 81(2) . . ?
C2A C3A Co2 71.2(7) . . ?
C4A C3A Co2 69.5(8) . . ?
C4B C3A Co2 63.2(12) . . ?
C1B C3A Co2 62.7(8) . . ?
C3B C3A H3A 103.7 . . ?
C2B C3A H3A 103.7 . . ?
C2A C3A H3A 124.4 . . ?
C4A C3A H3A 127.3 . . ?
C4B C3A H3A 143.0 . . ?
C1B C3A H3A 142.4 . . ?
Co2 C3A H3A 129.9 . . ?
C4B C4A C3B 141(5) . . ?
C4B C4A C5A 16(3) . . ?
C3B C4A C5A 126(2) . . ?
C4B C4A C3A 123(3) . . ?
C3B C4A C3A 18(2) . . ?
C5A C4A C3A 108.0 . . ?
C4B C4A C5B 35(2) . . ?
C3B C4A C5B 107(3) . . ?
C5A C4A C5B 19.3(8) . . ?
C3A C4A C5B 88.8(8) . . ?
C4B C4A C2B 106(4) . . ?
C3B C4A C2B 35.2(16) . . ?
C5A C4A C2B 90.6(7) . . ?
C3A C4A C2B 17.4(7) . . ?
C5B C4A C2B 71.4(12) . . ?
C4B C4A Co2 81(4) . . ?
C3B C4A Co2 79(2) . . ?
C5A C4A Co2 71.0(7) . . ?
C3A C4A Co2 69.9(7) . . ?
C5B C4A Co2 63.0(12) . . ?
C2B C4A Co2 61.7(7) . . ?
C4B C4A H4A 109.4 . . ?
C3B C4A H4A 109.4 . . ?
C5A C4A H4A 124.7 . . ?
C3A C4A H4A 127.2 . . ?
C5B C4A H4A 144.0 . . ?
C2B C4A H4A 144.4 . . ?
Co2 C4A H4A 121.8 . . ?
C5B C5A C4B 128(5) . . ?
C5B C5A C4A 117(3) . . ?
C4B C5A C4A 11(2) . . ?
C5B C5A C1A 9(3) . . ?
C4B C5A C1A 119(2) . . ?
C4A C5A C1A 108.0 . . ?
C5B C5A C1B 29(2) . . ?
C4B C5A C1B 99(3) . . ?
C4A C5A C1B 88.1(7) . . ?
C1A C5A C1B 19.9(7) . . ?
C5B C5A Co2 77(4) . . ?
C4B C5A Co2 75(3) . . ?
C4A C5A Co2 68.7(7) . . ?
C1A C5A Co2 71.0(7) . . ?
C1B C5A Co2 61.5(9) . . ?
C5B C5A H5A1 116.2 . . ?
C4B C5A H5A1 116.2 . . ?
C4A C5A H5A1 126.8 . . ?
C1A C5A H5A1 125.1 . . ?
C1B C5A H5A1 144.8 . . ?
Co2 C5A H5A1 122.6 . . ?
O24A P4A O18A 107.4(5) . . ?
O24A P4A O19A 108.1(6) . . ?
O18A P4A O19A 95.3(7) . . ?
O24A P4A Co2 120.0(3) . . ?
O18A P4A Co2 116.6(4) . . ?
O19A P4A Co2 106.2(4) . . ?
O24A P4A Yb2 28.9(3) . . ?
O18A P4A Yb2 133.1(4) . . ?
O19A P4A Yb2 111.7(5) . . ?
Co2 P4A Yb2 92.55(10) . . ?
O25A P5A O20A 107.7(5) . . ?
O25A P5A O21A 109.3(16) . . ?
O20A P5A O21A 100.3(8) . . ?
O25A P5A Co2 117.6(3) . . ?
O20A P5A Co2 112.8(5) . . ?
O21A P5A Co2 107.7(10) . . ?
O25A P5A Yb2 26.5(3) . . ?
O20A P5A Yb2 130.1(4) . . ?
O21A P5A Yb2 111.8(13) . . ?
Co2 P5A Yb2 92.89(10) . . ?
O26A P6A O22A 108.3(5) . . ?
O26A P6A O23A 109.3(5) . . ?
O22A P6A O23A 97.8(5) . . ?
O26A P6A Co2 118.4(3) . . ?
O22A P6A Co2 114.5(4) . . ?
O23A P6A Co2 106.4(4) . . ?
O26A P6A Yb2 27.3(3) . . ?
O22A P6A Yb2 130.7(4) . . ?
O23A P6A Yb2 114.2(4) . . ?
Co2 P6A Yb2 92.05(10) . . ?
CP1A O18A P4A 117.4(11) . . ?
CP2A O19A P4A 137.5(12) . . ?
CP3A O20A P5A 123.0(11) . . ?
CP4A O21A P5A 119(2) . . ?
CP5A O22A P6A 121.4(10) . . ?
CP6A O23A P6A 120.4(10) . . ?
P4A O24A Yb2 132.3(4) . . ?
P5A O25A Yb2 135.9(5) . . ?
P6A O26A Yb2 134.3(4) . . ?
O18A CP1A HP1A 109.5 . . ?
O18A CP1A HP1B 109.5 . . ?
HP1A CP1A HP1B 109.5 . . ?
O18A CP1A HP1C 109.5 . . ?
HP1A CP1A HP1C 109.5 . . ?
HP1B CP1A HP1C 109.5 . . ?
O19A CP2A HP2A 109.5 . . ?
O19A CP2A HP2B 109.5 . . ?
HP2A CP2A HP2B 109.5 . . ?
O19A CP2A HP2C 109.5 . . ?
HP2A CP2A HP2C 109.5 . . ?
HP2B CP2A HP2C 109.5 . . ?
O20A CP3A HP3A 109.5 . . ?
O20A CP3A HP3B 109.5 . . ?
HP3A CP3A HP3B 109.5 . . ?
O20A CP3A HP3C 109.5 . . ?
HP3A CP3A HP3C 109.5 . . ?
HP3B CP3A HP3C 109.5 . . ?
O21A CP4A HP4A 109.5 . . ?
O21A CP4A HP4B 109.5 . . ?
HP4A CP4A HP4B 109.5 . . ?
O21A CP4A HP4C 109.5 . . ?
HP4A CP4A HP4C 109.5 . . ?
HP4B CP4A HP4C 109.5 . . ?
O22A CP5A HP5A 109.5 . . ?
O22A CP5A HP5B 109.5 . . ?
HP5A CP5A HP5B 109.5 . . ?
O22A CP5A HP5C 109.5 . . ?
HP5A CP5A HP5C 109.5 . . ?
HP5B CP5A HP5C 109.5 . . ?
O23A CP6A HP6A 109.5 . . ?
O23A CP6A HP6B 109.5 . . ?
HP6A CP6A HP6B 109.5 . . ?
O23A CP6A HP6C 109.5 . . ?
HP6A CP6A HP6C 109.5 . . ?
HP6B CP6A HP6C 109.5 . . ?
O24B P4B O18B 106.4(15) . . ?
O24B P4B O19B 108.8(19) . . ?
O18B P4B O19B 107(2) . . ?
O24B P4B Co2 120.2(12) . . ?
O18B P4B Co2 109.9(12) . . ?
O19B P4B Co2 103.8(18) . . ?
O24B P4B Yb2 25.7(10) . . ?
O18B P4B Yb2 126.6(13) . . ?
O19B P4B Yb2 111.0(18) . . ?
Co2 P4B Yb2 95.9(4) . . ?
O25B P5B O21B 110(6) . . ?
O25B P5B O20B 106.9(16) . . ?
O21B P5B O20B 104(3) . . ?
O25B P5B Co2 117.0(12) . . ?
O21B P5B Co2 110(4) . . ?
O20B P5B Co2 108.3(14) . . ?
O25B P5B Yb2 28.5(11) . . ?
O21B P5B Yb2 111(5) . . ?
O20B P5B Yb2 130.6(11) . . ?
Co2 P5B Yb2 91.4(3) . . ?
O26B P6B O22B 109.2(16) . . ?
O26B P6B O23B 117.2(17) . . ?
O22B P6B O23B 89.6(18) . . ?
O26B P6B Co2 118.9(10) . . ?
O22B P6B Co2 113.1(13) . . ?
O23B P6B Co2 105.1(14) . . ?
O26B P6B Yb2 28.0(9) . . ?
O22B P6B Yb2 128.4(12) . . ?
O23B P6B Yb2 128.7(14) . . ?
Co2 P6B Yb2 91.1(3) . . ?
CP1B O18B P4B 124(5) . . ?
CP2B O19B P4B 134(5) . . ?
CP3B O20B P5B 133(4) . . ?
CP4B O21B P5B 117(8) . . ?
CP5B O22B P6B 130(4) . . ?
CP6B O23B P6B 120(4) . . ?
P4B O24B Yb2 135.5(15) . . ?
P5B O25B Yb2 132.5(16) . . ?
P6B O26B Yb2 133.5(13) . . ?
O18B CP1B HP1D 109.5 . . ?
O18B CP1B HP1E 109.5 . . ?
HP1D CP1B HP1E 109.5 . . ?
O18B CP1B HP1F 109.5 . . ?
HP1D CP1B HP1F 109.5 . . ?
HP1E CP1B HP1F 109.5 . . ?
O19B CP2B HP2D 109.5 . . ?
O19B CP2B HP2E 109.5 . . ?
HP2D CP2B HP2E 109.5 . . ?
O19B CP2B HP2F 109.5 . . ?
HP2D CP2B HP2F 109.5 . . ?
HP2E CP2B HP2F 109.5 . . ?
O20B CP3B HP3D 109.5 . . ?
O20B CP3B HP3E 109.5 . . ?
HP3D CP3B HP3E 109.5 . . ?
O20B CP3B HP3F 109.5 . . ?
HP3D CP3B HP3F 109.5 . . ?
HP3E CP3B HP3F 109.5 . . ?
O21B CP4B HP4D 109.5 . . ?
O21B CP4B HP4E 109.5 . . ?
HP4D CP4B HP4E 109.5 . . ?
O21B CP4B HP4F 109.5 . . ?
HP4D CP4B HP4F 109.5 . . ?
HP4E CP4B HP4F 109.5 . . ?
O22B CP5B HP5D 109.5 . . ?
O22B CP5B HP5E 109.5 . . ?
HP5D CP5B HP5E 109.5 . . ?
O22B CP5B HP5F 109.5 . . ?
HP5D CP5B HP5F 109.5 . . ?
HP5E CP5B HP5F 109.5 . . ?
O23B CP6B HP6D 109.5 . . ?
O23B CP6B HP6E 109.5 . . ?
HP6D CP6B HP6E 109.5 . . ?
O23B CP6B HP6F 109.5 . . ?
HP6D CP6B HP6F 109.5 . . ?
HP6E CP6B HP6F 109.5 . . ?
C2A C1B C1A 152(6) . . ?
C2A C1B C5B 127(3) . . ?
C1A C1B C5B 25(3) . . ?
C2A C1B C2B 19(3) . . ?
C1A C1B C2B 133(3) . . ?
C5B C1B C2B 108.0 . . ?
C2A C1B C3A 39(2) . . ?
C1A C1B C3A 113(3) . . ?
C5B C1B C3A 87.6(8) . . ?
C2B C1B C3A 20.4(8) . . ?
C2A C1B C5A 113(4) . . ?
C1A C1B C5A 39(2) . . ?
C5B C1B C5A 13.7(10) . . ?
C2B C1B C5A 94.4(10) . . ?
C3A C1B C5A 73.9(13) . . ?
C2A C1B Co2 83(3) . . ?
C1A C1B Co2 83(3) . . ?
C5B C1B Co2 69.4(9) . . ?
C2B C1B Co2 71.2(8) . . ?
C3A C1B Co2 62.6(8) . . ?
C5A C1B Co2 62.7(11) . . ?
C2A C1B H1B 103.9 . . ?
C1A C1B H1B 103.9 . . ?
C5B C1B H1B 129.2 . . ?
C2B C1B H1B 122.6 . . ?
C3A C1B H1B 143.0 . . ?
C5A C1B H1B 142.6 . . ?
Co2 C1B H1B 121.1 . . ?
C2A C2B C3A 138(5) . . ?
C2A C2B C3B 125(3) . . ?
C3A C2B C3B 13(3) . . ?
C2A C2B C1B 17(3) . . ?
C3A C2B C1B 121(3) . . ?
C3B C2B C1B 108.0 . . ?
C2A C2B C1A 34(2) . . ?
C3A C2B C1A 104(3) . . ?
C3B C2B C1A 91.7(9) . . ?
C1B C2B C1A 16.3(9) . . ?
C2A C2B C4A 104(3) . . ?
C3A C2B C4A 34(2) . . ?
C3B C2B C4A 21.1(9) . . ?
C1B C2B C4A 86.9(9) . . ?
C1A C2B C4A 70.6(12) . . ?
C2A C2B Co2 81(3) . . ?
C3A C2B Co2 78(2) . . ?
C3B C2B Co2 70.1(9) . . ?
C1B C2B Co2 69.7(8) . . ?
C1A C2B Co2 62.3(9) . . ?
C4A C2B Co2 60.4(9) . . ?
C2A C2B H2B 111.1 . . ?
C3A C2B H2B 111.1 . . ?
C3B C2B H2B 123.5 . . ?
C1B C2B H2B 128.2 . . ?
C1A C2B H2B 144.4 . . ?
C4A C2B H2B 144.5 . . ?
Co2 C2B H2B 121.4 . . ?
C3A C3B C4A 138(5) . . ?
C3A C3B C2B 15(3) . . ?
C4A C3B C2B 124(2) . . ?
C3A C3B C4B 123(3) . . ?
C4A C3B C4B 16(2) . . ?
C2B C3B C4B 108.0 . . ?
C3A C3B C2A 33(2) . . ?
C4A C3B C2A 105(3) . . ?
C2B C3B C2A 18.8(8) . . ?
C4B C3B C2A 89.2(8) . . ?
C3A C3B Co2 80(3) . . ?
C4A C3B Co2 77(2) . . ?
C2B C3B Co2 70.8(8) . . ?
C4B C3B Co2 69.4(9) . . ?
C2A C3B Co2 63.0(9) . . ?
C3A C3B H3B 110.8 . . ?
C4A C3B H3B 110.8 . . ?
C2B C3B H3B 125.5 . . ?
C4B C3B H3B 126.5 . . ?
C2A C3B H3B 144.3 . . ?
Co2 C3B H3B 124.7 . . ?
C4A C4B C5A 154(5) . . ?
C4A C4B C3B 23(3) . . ?
C5A C4B C3B 131(2) . . ?
C4A C4B C5B 131(3) . . ?
C5A C4B C5B 23(2) . . ?
C3B C4B C5B 108.0 . . ?
C4A C4B C3A 41(2) . . ?
C5A C4B C3A 113(3) . . ?
C3B C4B C3A 17.6(8) . . ?
C5B C4B C3A 90.4(8) . . ?
C4A C4B C1A 115(4) . . ?
C5A C4B C1A 39.0(16) . . ?
C3B C4B C1A 91.9(7) . . ?
C5B C4B C1A 16.1(7) . . ?
C3A C4B C1A 74.3(12) . . ?
C4A C4B Co2 82(4) . . ?
C5A C4B Co2 80(3) . . ?
C3B C4B Co2 71.3(8) . . ?
C5B C4B Co2 70.0(8) . . ?
C3A C4B Co2 63.9(11) . . ?
C1A C4B Co2 62.9(8) . . ?
C4A C4B H4B 103.2 . . ?
C5A C4B H4B 103.2 . . ?
C3B C4B H4B 125.8 . . ?
C5B C4B H4B 125.6 . . ?
C3A C4B H4B 143.1 . . ?
C1A C4B H4B 141.5 . . ?
Co2 C4B H4B 131.3 . . ?
C5A C5B C1A 163(5) . . ?
C5A C5B C1B 137(3) . . ?
C1A C5B C1B 26(2) . . ?
C5A C5B C4B 30(3) . . ?
C1A C5B C4B 134(2) . . ?
C1B C5B C4B 108.0 . . ?
C5A C5B C4A 44(2) . . ?
C1A C5B C4A 119(3) . . ?
C1B C5B C4A 93.7(8) . . ?
C4B C5B C4A 14.3(8) . . ?
C5A C5B C2A 120(4) . . ?
C1A C5B C2A 42.8(19) . . ?
C1B C5B C2A 17.2(7) . . ?
C4B C5B C2A 90.8(7) . . ?
C4A C5B C2A 76.5(13) . . ?
C5A C5B Co2 84(4) . . ?
C1A C5B Co2 84(3) . . ?
C1B C5B Co2 71.1(8) . . ?
C4B C5B Co2 70.4(8) . . ?
C4A C5B Co2 63.7(13) . . ?
C2A C5B Co2 64.2(8) . . ?
C5A C5B H5B1 98.5 . . ?
C1A C5B H5B1 98.5 . . ?
C1B C5B H5B1 123.8 . . ?
C4B C5B H5B1 127.4 . . ?
C4A C5B H5B1 141.5 . . ?
C2A C5B H5B1 140.5 . . ?
Co2 C5B H5B1 132.1 . . ?

loop_
_geom_bond_atom_site_label_1
_geom_bond_atom_site_label_2
_geom_bond_distance
_geom_bond_site_symmetry_2
_geom_bond_publ_flag
Yb1 O13 2.198(5) . ?
Yb1 O12 2.205(6) . ?
Yb1 O11 2.206(5) . ?
Yb1 N2 2.364(6) . ?
Yb1 N4 2.373(6) . ?
Yb1 N3 2.375(6) . ?
Yb1 N1 2.463(6) . ?
Yb1 P3 3.424(2) . ?
Yb1 P1 3.446(2) . ?
Yb1 P2 3.456(3) . ?
Co1 C52B 1.99(3) . ?
Co1 C56B 2.03(3) . ?
Co1 C53B 2.04(2) . ?
Co1 C54A 2.094(14) . ?
Co1 C53A 2.094(13) . ?
Co1 C55A 2.096(16) . ?
Co1 C52A 2.097(15) . ?
Co1 C56A 2.098(17) . ?
Co1 C55B 2.11(2) . ?
Co1 C54B 2.11(2) . ?
Co1 P2 2.152(3) . ?
Co1 P1 2.159(3) . ?
P1 O11 1.502(6) . ?
P1 O5 1.570(7) . ?
P1 O6 1.605(7) . ?
P2 O12 1.518(6) . ?
P2 O8 1.561(8) . ?
P2 O7 1.595(8) . ?
P3 O13 1.489(6) . ?
P3 O10 1.542(10) . ?
P3 O9 1.603(9) . ?
F1 C27 1.326(10) . ?
F2 C26 1.360(11) . ?
F3 C25 1.325(10) . ?
F4 C24 1.329(12) . ?
F5 C23 1.327(11) . ?
F6 C29 1.332(10) . ?
F7 C30 1.338(10) . ?
F8 C31 1.344(10) . ?
F9 C32 1.345(10) . ?
F10 C33 1.355(9) . ?
F11 C35 1.343(13) . ?
F12 C36 1.347(14) . ?
F13 C37 1.353(12) . ?
F14 C38 1.337(13) . ?
F15 C39 1.333(12) . ?
F16 C41 1.328(11) . ?
F17 C42 1.322(11) . ?
F18 C43 1.334(10) . ?
F19 C44 1.342(12) . ?
F20 C45 1.343(11) . ?
F21 C2 1.389(10) . ?
F22 C3 1.398(9) . ?
F23 C14 1.342(9) . ?
F24 C15 1.340(9) . ?
O1 C9 1.372(8) . ?
O1 C10 1.403(9) . ?
O2 C10 1.188(9) . ?
O3 C20 1.371(9) . ?
O3 C19 1.379(11) . ?
O4 C19 1.208(10) . ?
O5 C46 1.471(12) . ?
O6 C47 1.404(11) . ?
O7 C48 1.445(13) . ?
O8 C49 1.453(16) . ?
O9 C50 1.418(13) . ?
O10 C51 1.412(17) . ?
N1 C4 1.364(9) . ?
N1 C1 1.374(9) . ?
N2 C9 1.325(9) . ?
N2 C11 1.393(9) . ?
N3 C13 1.385(10) . ?
N3 C16 1.397(9) . ?
N4 C20 1.302(10) . ?
N4 C18 1.398(10) . ?
N5 C7 1.446(14) . ?
N5 C6 1.448(12) . ?
N5 C5 1.451(11) . ?
C1 C21 1.387(11) . ?
C1 C2 1.517(11) . ?
C2 C5 1.499(13) . ?
C2 C3 1.554(11) . ?
C3 C4 1.497(11) . ?
C3 C6 1.508(13) . ?
C4 C8 1.379(10) . ?
C5 H5A 0.9700 . ?
C5 H5B 0.9700 . ?
C6 H6A 0.9700 . ?
C6 H6B 0.9700 . ?
C7 H7A 0.9600 . ?
C7 H7B 0.9600 . ?
C7 H7C 0.9600 . ?
C8 C9 1.410(10) . ?
C8 C22 1.508(10) . ?
C10 C11 1.473(10) . ?
C11 C12 1.355(10) . ?
C12 C13 1.437(11) . ?
C12 C28 1.498(10) . ?
C13 C14 1.419(11) . ?
C14 C15 1.333(12) . ?
C15 C16 1.418(11) . ?
C16 C17 1.394(11) . ?
C17 C18 1.349(11) . ?
C17 C34 1.502(11) . ?
C18 C19 1.452(12) . ?
C20 C21 1.415(11) . ?
C21 C40 1.478(11) . ?
C22 C23 1.366(12) . ?
C22 C27 1.385(12) . ?
C23 C24 1.385(12) . ?
C24 C25 1.380(15) . ?
C25 C26 1.332(15) . ?
C26 C27 1.397(12) . ?
C28 C33 1.378(11) . ?
C28 C29 1.380(11) . ?
C29 C30 1.409(12) . ?
C30 C31 1.340(14) . ?
C31 C32 1.370(13) . ?
C32 C33 1.364(12) . ?
C34 C35 1.372(13) . ?
C34 C39 1.379(13) . ?
C35 C36 1.370(14) . ?
C36 C37 1.286(18) . ?
C37 C38 1.354(18) . ?
C38 C39 1.392(15) . ?
C40 C41 1.381(13) . ?
C40 C45 1.383(12) . ?
C41 C42 1.364(12) . ?
C42 C43 1.359(14) . ?
C43 C44 1.372(15) . ?
C44 C45 1.394(13) . ?
C46 H46A 0.9600 . ?
C46 H46B 0.9600 . ?
C46 H46C 0.9600 . ?
C47 H47A 0.9600 . ?
C47 H47B 0.9600 . ?
C47 H47C 0.9600 . ?
C48 H48A 0.9600 . ?
C48 H48B 0.9600 . ?
C48 H48C 0.9600 . ?
C49 H49A 0.9600 . ?
C49 H49B 0.9600 . ?
C49 H49C 0.9600 . ?
C50 H50A 0.9600 . ?
C50 H50B 0.9600 . ?
C50 H50C 0.9600 . ?
C51 H51A 0.9600 . ?
C51 H51B 0.9600 . ?
C51 H51C 0.9600 . ?
C52A C53A 1.420(14) . ?
C52A C56A 1.420(14) . ?
C52A H52A 0.9300 . ?
C53A C54A 1.420(14) . ?
C53A H53A 0.9300 . ?
C54A C55A 1.420(14) . ?
C54A H54A 0.9300 . ?
C55A C56A 1.420(14) . ?
C55A H55A 0.9300 . ?
C56A H56A 0.9300 . ?
C52B C53B 1.38(2) . ?
C52B C56B 1.38(2) . ?
C52B H52B 0.9300 . ?
C53B C54B 1.38(2) . ?
C53B H53B 0.9300 . ?
C54B C55B 1.38(2) . ?
C54B H54B 0.9300 . ?
C55B C56B 1.38(2) . ?
C55B H55B 0.9300 . ?
C56B H56B 0.9300 . ?
Yb2 O24B 2.07(2) . ?
Yb2 O25A 2.207(7) . ?
Yb2 O26A 2.217(7) . ?
Yb2 O25B 2.23(2) . ?
Yb2 O26B 2.233(19) . ?
Yb2 O24A 2.251(7) . ?
Yb2 N7 2.354(6) . ?
Yb2 N9 2.373(6) . ?
Yb2 N8 2.382(7) . ?
Yb2 N6 2.479(6) . ?
Yb2 P4B 3.352(11) . ?
Yb2 P5B 3.435(10) . ?
Co2 C5B 2.05(3) . ?
Co2 C4B 2.05(3) . ?
Co2 C4A 2.06(2) . ?
Co2 C3A 2.07(2) . ?
Co2 C1B 2.07(2) . ?
Co2 C3B 2.08(2) . ?
Co2 C2B 2.09(2) . ?
Co2 C5A 2.09(2) . ?
Co2 C2A 2.100(19) . ?
Co2 P4B 2.115(11) . ?
Co2 C1A 2.115(19) . ?
Co2 P5A 2.134(4) . ?
F25 C79 1.346(12) . ?
F26 C80 1.343(12) . ?
F27 C81 1.329(11) . ?
F28 C82 1.322(12) . ?
F29 C83 1.326(10) . ?
F30 C85 1.351(10) . ?
F31 C86 1.361(11) . ?
F32 C87 1.335(10) . ?
F33 C88 1.324(11) . ?
F34 C89 1.325(11) . ?
F35 C91 1.332(9) . ?
F36 C92 1.341(11) . ?
F37 C93 1.343(10) . ?
F38 C94 1.346(11) . ?
F39 C95 1.323(10) . ?
F40 C97 1.340(12) . ?
F41 C98 1.358(13) . ?
F42 C99 1.343(11) . ?
F43 C100 1.327(12) . ?
F44 C101 1.346(11) . ?
F45 C58 1.356(9) . ?
F46 C59 1.375(9) . ?
F47 C70 1.330(10) . ?
F48 C71 1.341(9) . ?
O14 C65 1.367(9) . ?
O14 C66 1.400(10) . ?
O15 C66 1.195(10) . ?
O16 C76 1.393(9) . ?
O16 C75 1.426(10) . ?
O17 C75 1.191(10) . ?
N6 C60 1.354(9) . ?
N6 C57 1.374(10) . ?
N7 C65 1.318(10) . ?
N7 C67 1.387(10) . ?
N8 C72 1.376(10) . ?
N8 C69 1.381(9) . ?
N9 C76 1.307(9) . ?
N9 C74 1.405(9) . ?
N10 C62 1.458(11) . ?
N10 C61 1.463(12) . ?
N10 C63 1.471(13) . ?
C57 C77 1.376(11) . ?
C57 C58 1.541(11) . ?
C58 C61 1.532(12) . ?
C58 C59 1.553(11) . ?
C59 C60 1.497(11) . ?
C59 C62 1.531(12) . ?
C60 C64 1.397(11) . ?
C61 H61A 0.9700 . ?
C61 H61B 0.9700 . ?
C62 H62A 0.9700 . ?
C62 H62B 0.9700 . ?
C63 H63A 0.9600 . ?
C63 H63B 0.9600 . ?
C63 H63C 0.9600 . ?
C64 C65 1.399(11) . ?
C64 C78 1.494(11) . ?
C66 C67 1.466(11) . ?
C67 C68 1.373(12) . ?
C68 C69 1.428(11) . ?
C68 C84 1.501(11) . ?
C69 C70 1.413(12) . ?
C70 C71 1.348(12) . ?
C71 C72 1.414(11) . ?
C72 C73 1.422(11) . ?
C73 C74 1.368(11) . ?
C73 C90 1.513(11) . ?
C74 C75 1.453(11) . ?
C76 C77 1.412(11) . ?
C77 C96 1.495(11) . ?
C78 C79 1.353(13) . ?
C78 C83 1.385(12) . ?
C79 C80 1.373(14) . ?
C80 C81 1.362(16) . ?
C81 C82 1.350(15) . ?
C82 C83 1.393(12) . ?
C84 C89 1.358(12) . ?
C84 C85 1.381(13) . ?
C85 C86 1.365(13) . ?
C86 C87 1.337(14) . ?
C87 C88 1.348(15) . ?
C88 C89 1.402(14) . ?
C90 C95 1.372(12) . ?
C90 C91 1.377(12) . ?
C91 C92 1.387(13) . ?
C92 C93 1.363(14) . ?
C93 C94 1.349(14) . ?
C94 C95 1.381(12) . ?
C96 C97 1.358(13) . ?
C96 C101 1.369(13) . ?
C97 C98 1.409(14) . ?
C98 C99 1.356(17) . ?
C99 C100 1.338(16) . ?
C100 C101 1.378(12) . ?
C1A C5B 0.77(2) . ?
C1A C1B 0.774(19) . ?
C1A C5A 1.431(19) . ?
C1A C2A 1.431(19) . ?
C1A C4B 2.00(2) . ?
C1A C2B 2.003(18) . ?
C1A H1A 0.9300 . ?
C2A C1B 0.700(18) . ?
C2A C2B 0.763(16) . ?
C2A C3A 1.431(19) . ?
C2A C5B 1.896(19) . ?
C2A C3B 1.935(17) . ?
C2A H2A 0.9300 . ?
C3A C3B 0.660(19) . ?
C3A C2B 0.771(17) . ?
C3A C4A 1.431(19) . ?
C3A C4B 1.83(2) . ?
C3A C1B 1.90(2) . ?
C3A H3A 0.9300 . ?
C4A C4B 0.60(3) . ?
C4A C3B 0.87(2) . ?
C4A C5A 1.431(19) . ?
C4A C5B 1.84(3) . ?
C4A C2B 2.008(19) . ?
C4A H4A 0.9300 . ?
C5A C5B 0.68(3) . ?
C5A C4B 0.87(3) . ?
C5A C1B 1.95(2) . ?
C5A H5A1 0.9300 . ?
P4A O24A 1.500(7) . ?
P4A O18A 1.543(9) . ?
P4A O19A 1.578(10) . ?
P5A O25A 1.498(8) . ?
P5A O20A 1.575(9) . ?
P5A O21A 1.589(17) . ?
P6A O26A 1.518(7) . ?
P6A O22A 1.576(8) . ?
P6A O23A 1.586(8) . ?
O18A CP1A 1.447(17) . ?
O19A CP2A 1.433(14) . ?
O20A CP3A 1.449(16) . ?
O21A CP4A 1.454(16) . ?
O22A CP5A 1.413(14) . ?
O23A CP6A 1.443(12) . ?
CP1A HP1A 0.9600 . ?
CP1A HP1B 0.9600 . ?
CP1A HP1C 0.9600 . ?
CP2A HP2A 0.9600 . ?
CP2A HP2B 0.9600 . ?
CP2A HP2C 0.9600 . ?
CP3A HP3A 0.9600 . ?
CP3A HP3B 0.9600 . ?
CP3A HP3C 0.9600 . ?
CP4A HP4A 0.9600 . ?
CP4A HP4B 0.9600 . ?
CP4A HP4C 0.9600 . ?
CP5A HP5A 0.9600 . ?
CP5A HP5B 0.9600 . ?
CP5A HP5C 0.9600 . ?
CP6A HP6A 0.9600 . ?
CP6A HP6B 0.9600 . ?
CP6A HP6C 0.9600 . ?
P4B O24B 1.542(16) . ?
P4B O18B 1.580(17) . ?
P4B O19B 1.624(19) . ?
P5B O25B 1.512(16) . ?
P5B O21B 1.60(2) . ?
P5B O20B 1.608(18) . ?
P6B O26B 1.510(16) . ?
P6B O22B 1.583(18) . ?
P6B O23B 1.601(19) . ?
O18B CP1B 1.44(2) . ?
O19B CP2B 1.45(2) . ?
O20B CP3B 1.46(2) . ?
O21B CP4B 1.45(2) . ?
O22B CP5B 1.45(2) . ?
O23B CP6B 1.45(2) . ?
CP1B HP1D 0.9600 . ?
CP1B HP1E 0.9600 . ?
CP1B HP1F 0.9600 . ?
CP2B HP2D 0.9600 . ?
CP2B HP2E 0.9600 . ?
CP2B HP2F 0.9600 . ?
CP3B HP3D 0.9600 . ?
CP3B HP3E 0.9600 . ?
CP3B HP3F 0.9600 . ?
CP4B HP4D 0.9600 . ?
CP4B HP4E 0.9600 . ?
CP4B HP4F 0.9600 . ?
CP5B HP5D 0.9600 . ?
CP5B HP5E 0.9600 . ?
CP5B HP5F 0.9600 . ?
CP6B HP6D 0.9600 . ?
CP6B HP6E 0.9600 . ?
CP6B HP6F 0.9600 . ?
C1B C5B 1.39(2) . ?
C1B C2B 1.39(2) . ?
C1B H1B 0.9300 . ?
C2B C3B 1.39(2) . ?
C2B H2B 0.9300 . ?
C3B C4B 1.39(2) . ?
C3B H3B 0.9300 . ?
C4B C5B 1.39(2) . ?
C4B H4B 0.9300 . ?
C5B H5B1 0.9300 . ?
